data_7124281
loop_
_publ_author_name
'Liu, Fupin'
'Spree, Lukas'

_publ_section_title
;
 Molecular Spinning Top: Visualizing the Dynamics of M3N@C80 with Variable
 Temperature Single Crystal X-ray Diffraction
;
_journal_name_full 'Chemical Communications'
_journal_paper_doi 10.1039/C9CC06363C
_journal_year 2019
_chemical_formula_moiety ;Ho2LuN@C80/NiOEP/2C6H6;
_chemical_formula_sum 'C128 H56 Ho2 Lu N5 Ni'
_chemical_formula_weight 2227.31
_chemical_name_common ;Ho2LuN@Ih(7)-C80/NiOEP/2C6H6;
_space_group_crystal_system triclinic
_space_group_IT_number 2
_space_group_name_Hall '-P 1'
_space_group_name_H-M_alt 'P -1'
_symmetry_space_group_name_Hall '-P 1'
_symmetry_space_group_name_H-M 'P -1'
_atom_sites_solution_hydrogens geom
_audit_creation_method SHELXL-2018/1
_audit_update_record
;
2019-08-14 deposited with the CCDC.    2019-10-07 downloaded from the CCDC.
;
_cell_angle_alpha 81.21(3)
_cell_angle_beta 74.41(3)
_cell_angle_gamma 86.49(3)
_cell_formula_units_Z 2
_cell_length_a 14.750(3)
_cell_length_b 15.430(3)
_cell_length_c 17.760(4)
_cell_measurement_reflns_used 56840
_cell_measurement_temperature 160(2)
_cell_measurement_theta_max 28.575
_cell_measurement_theta_min 1.058
_cell_volume 3846.7(15)
_computing_cell_refinement XDS
_computing_data_collection XDS
_computing_data_reduction XDS
_computing_structure_refinement 'SHELXL-2018/1 (Sheldrick, 2018)'
_computing_structure_solution 'SHELXT 2014/5 (Sheldrick, 2014)'
_diffrn_ambient_temperature 160(2)
_diffrn_measured_fraction_theta_full 0.900
_diffrn_measured_fraction_theta_max 0.847
_diffrn_measurement_device_type MAR225CCD
_diffrn_measurement_method 'phi scan'
_diffrn_radiation_type synchrotron
_diffrn_radiation_wavelength 0.89429
_diffrn_reflns_av_R_equivalents 0.0485
_diffrn_reflns_av_unetI/netI 0.0405
_diffrn_reflns_Laue_measured_fraction_full 0.900
_diffrn_reflns_Laue_measured_fraction_max 0.847
_diffrn_reflns_limit_h_max 19
_diffrn_reflns_limit_h_min -19
_diffrn_reflns_limit_k_max 19
_diffrn_reflns_limit_k_min -19
_diffrn_reflns_limit_l_max 23
_diffrn_reflns_limit_l_min -23
_diffrn_reflns_number 56840
_diffrn_reflns_point_group_measured_fraction_full 0.900
_diffrn_reflns_point_group_measured_fraction_max 0.847
_diffrn_reflns_theta_full 32.451
_diffrn_reflns_theta_max 35.517
_diffrn_reflns_theta_min 1.681
_diffrn_source 'BESSY BL MX-14.3'
_exptl_absorpt_coefficient_mu 6.633
_exptl_absorpt_correction_type none
_exptl_crystal_colour black
_exptl_crystal_density_diffrn 1.923
_exptl_crystal_description block
_exptl_crystal_F_000 2184
_exptl_crystal_size_max 0.07
_exptl_crystal_size_mid 0.06
_exptl_crystal_size_min 0.05
_refine_diff_density_max 2.017
_refine_diff_density_min -1.732
_refine_diff_density_rms 0.136
_refine_ls_extinction_method none
_refine_ls_goodness_of_fit_ref 1.087
_refine_ls_hydrogen_treatment constr
_refine_ls_matrix_type full
_refine_ls_number_parameters 1311
_refine_ls_number_reflns 14943
_refine_ls_number_restraints 105
_refine_ls_restrained_S_all 1.148
_refine_ls_R_factor_all 0.0877
_refine_ls_R_factor_gt 0.0728
_refine_ls_shift/su_max 0.016
_refine_ls_shift/su_mean 0.001
_refine_ls_structure_factor_coef Fsqd
_refine_ls_weighting_details 'w=1/[\s^2^(Fo^2^)+(0.1229P)^2^+12.7544P] where P=(Fo^2^+2Fc^2^)/3'
_refine_ls_weighting_scheme calc
_refine_ls_wR_factor_gt 0.1996
_refine_ls_wR_factor_ref 0.2193
_reflns_Friedel_coverage 0.000
_reflns_number_gt 12158
_reflns_number_total 14943
_reflns_threshold_expression 'I > 2\s(I)'
_cod_data_source_file c9cc06363c2.cif
_cod_data_source_block ho2lun@c80-160k
_cod_database_code 7124281
_shelx_shelxl_version_number 2018/1
_shelx_space_group_comment
;
The symmetry employed for this shelxl refinement is uniquely defined
by the following loop, which should always be used as a source of
symmetry information in preference to the above space-group names.
They are only intended as comments.
;

loop_
_space_group_symop_operation_xyz
'x, y, z'
'-x, -y, -z'

loop_
_atom_site_label
_atom_site_type_symbol
_atom_site_fract_x
_atom_site_fract_y
_atom_site_fract_z
_atom_site_U_iso_or_equiv
_atom_site_adp_type
_atom_site_occupancy
_atom_site_site_symmetry_order
_atom_site_calc_flag
_atom_site_refinement_flags_posn
_atom_site_refinement_flags_adp
_atom_site_refinement_flags_occupancy
_atom_site_disorder_assembly
_atom_site_disorder_group
Lu1 Lu 0.55231(15) 0.14585(13) 0.17308(13) 0.0562(6) Uani 0.4505(16) 1 d . U P A 1
Ho1 Ho 0.32579(7) 0.24573(9) 0.19527(6) 0.0462(3) Uani 0.4505(16) 1 d . U P A 1
Ho2 Ho 0.43624(9) 0.22969(8) 0.34797(5) 0.0470(3) Uani 0.4505(16) 1 d . U P A 1
N1 N 0.4417(3) 0.2085(3) 0.2376(2) 0.0258(9) Uani 1 1 d . . . A 1
Lu2 Lu 0.5434(2) 0.1191(2) 0.2141(2) 0.1679(16) Uani 0.3346(14) 1 d . U P B 2
Ho3 Ho 0.37132(15) 0.28771(13) 0.16946(10) 0.0714(5) Uani 0.3346(14) 1 d . U P B 2
Ho4 Ho 0.38937(14) 0.20415(16) 0.35561(7) 0.0770(6) Uani 0.3346(14) 1 d . U P B 2
Ho5 Ho 0.4232(4) 0.2785(4) 0.3252(3) 0.1023(17) Uani 0.1520(18) 1 d . U P C 3
Ho8 Ho 0.3826(8) 0.2289(7) 0.1483(5) 0.091(3) Uani 0.0629(18) 1 d . U P C 3
Ho6 Ho 0.4156(5) 0.3283(3) 0.1840(3) 0.0703(19) Uani 0.0793(15) 1 d . U P D 4
Ho7 Ho 0.3418(5) 0.1639(4) 0.3377(3) 0.059(2) Uani 0.0629(14) 1 d . U P D 4
Lu3 Lu 0.5668(4) 0.1641(3) 0.1672(3) 0.0792(14) Uani 0.2147(16) 1 d . U P D 4
Ho9 Ho 0.3250(5) 0.1948(8) 0.2055(7) 0.095(2) Uani 0.0727(19) 1 d . U P E 5
C1A C 0.2129(6) 0.3451(6) 0.3462(6) 0.068(2) Uani 1 1 d . . . A 1
C2A C 0.1954(6) 0.2607(8) 0.3914(6) 0.078(3) Uani 1 1 d . . . A 1
C3A C 0.1617(5) 0.2015(7) 0.3508(6) 0.066(2) Uani 1 1 d . . . A 1
C4A C 0.1554(6) 0.2503(8) 0.2750(7) 0.083(3) Uani 1 1 d . . . A 1
C5A C 0.1865(7) 0.3371(8) 0.2698(8) 0.102(4) Uani 1 1 d . . . A 1
C6A C 0.2300(8) 0.3844(8) 0.2004(6) 0.089(3) Uani 1 1 d . . . A 1
C7A C 0.2423(6) 0.3472(7) 0.1287(6) 0.075(3) Uani 1 1 d . . . A 1
C8A C 0.2160(6) 0.2575(7) 0.1311(5) 0.074(3) Uani 1 1 d . . . A 1
C9A C 0.1715(6) 0.2077(7) 0.2068(6) 0.078(3) Uani 1 1 d . . . A 1
C10A C 0.1944(7) 0.1170(8) 0.2181(6) 0.083(3) Uani 1 1 d . . . A 1
C11A C 0.2629(7) 0.0757(6) 0.1570(6) 0.078(3) Uani 1 1 d . . . A 1
C12A C 0.3128(8) 0.1265(7) 0.0854(6) 0.077(3) Uani 1 1 d . . . A 1
C13A C 0.2873(7) 0.2159(7) 0.0729(6) 0.076(3) Uani 1 1 d . . . A 1
C14A C 0.3601(7) 0.2784(6) 0.0324(4) 0.067(2) Uani 1 1 d . . . A 1
C15A C 0.4579(7) 0.2519(5) 0.0031(4) 0.059(2) Uani 1 1 d . . . A 1
C16A C 0.4797(8) 0.1617(5) 0.0111(4) 0.063(2) Uani 1 1 d . . . A 1
C17A C 0.4057(8) 0.0989(6) 0.0527(5) 0.069(3) Uani 1 1 d . . . A 1
C18A C 0.4431(9) 0.0253(5) 0.0930(5) 0.075(3) Uani 1 1 d . . . A 1
C19A C 0.5504(11) 0.0410(6) 0.0731(6) 0.093(4) Uani 1 1 d . . . A 1
C20A C 0.5685(7) 0.1260(5) 0.0234(5) 0.060(2) Uani 1 1 d . . . A 1
C21A C 0.6390(7) 0.1850(7) 0.0261(5) 0.075(3) Uani 1 1 d . . . A 1
C22A C 0.6986(6) 0.1504(8) 0.0759(6) 0.084(3) Uani 1 1 d . . . A 1
C23A C 0.6804(7) 0.0619(6) 0.1228(6) 0.073(2) Uani 1 1 d . . . A 1
C24A C 0.6037(10) 0.0081(7) 0.1254(7) 0.095(4) Uani 1 1 d . . . A 1
C25A C 0.5525(9) -0.0387(5) 0.1990(6) 0.085(3) Uani 1 1 d . . . A 1
C26A C 0.5769(8) -0.0313(5) 0.2706(7) 0.076(3) Uani 1 1 d . . . A 1
C27A C 0.6483(7) 0.0285(7) 0.2740(6) 0.082(3) Uani 1 1 d . . . A 1
C28A C 0.6999(7) 0.0722(8) 0.2025(8) 0.097(4) Uani 1 1 d . . . A 1
C29A C 0.7264(5) 0.1617(9) 0.1980(7) 0.084(3) Uani 1 1 d . . . A 1
C30A C 0.7043(6) 0.2070(8) 0.2668(7) 0.083(3) Uani 1 1 d . . . A 1
C31A C 0.6580(5) 0.1569(8) 0.3402(5) 0.074(3) Uani 1 1 d . . . A 1
C32A C 0.6319(6) 0.0712(6) 0.3406(5) 0.068(2) Uani 1 1 d . . . A 1
C33A C 0.5434(7) 0.0554(6) 0.4050(5) 0.071(3) Uani 1 1 d . . . A 1
C34A C 0.5187(6) 0.1361(6) 0.4443(5) 0.067(2) Uani 1 1 d . . . A 1
C35A C 0.5918(7) 0.1982(6) 0.4018(5) 0.069(3) Uani 1 1 d . . . A 1
C36A C 0.5714(9) 0.2874(7) 0.3907(6) 0.085(3) Uani 1 1 d . . . A 1
C37A C 0.4775(8) 0.3174(6) 0.4269(6) 0.076(3) Uani 1 1 d . . . A 1
C38A C 0.4005(8) 0.2550(5) 0.4737(4) 0.070(3) Uani 1 1 d . . . A 1
C39A C 0.4236(7) 0.1616(6) 0.4801(4) 0.061(2) Uani 1 1 d . . . A 1
C40A C 0.3551(7) 0.1038(6) 0.4743(4) 0.062(2) Uani 1 1 d . . . A 1
C41A C 0.2650(5) 0.1359(6) 0.4598(4) 0.0581(19) Uani 1 1 d . . . A 1
C42A C 0.2452(6) 0.2281(7) 0.4499(5) 0.070(2) Uani 1 1 d . . . A 1
C43A C 0.3139(7) 0.2886(6) 0.4572(5) 0.063(2) Uani 1 1 d . . . A 1
C44A C 0.3340(11) 0.3712(6) 0.4019(6) 0.093(4) Uani 1 1 d . . . A 1
C45A C 0.2811(11) 0.3975(7) 0.3472(7) 0.097(4) Uani 1 1 d . . . A 1
C46A C 0.3303(12) 0.4498(5) 0.2734(7) 0.100(4) Uani 1 1 d . . . A 1
C47A C 0.4296(11) 0.4677(4) 0.2549(7) 0.088(4) Uani 1 1 d . . . A 1
C48A C 0.4824(13) 0.4345(5) 0.3091(7) 0.105(5) Uani 1 1 d . . . A 1
C49A C 0.4387(10) 0.3895(6) 0.3833(6) 0.083(3) Uani 1 1 d . . . A 1
C50A C 0.6197(7) 0.3379(7) 0.3187(7) 0.079(3) Uani 1 1 d . . . A 1
C51A C 0.5773(9) 0.4093(7) 0.2785(9) 0.096(4) Uani 1 1 d . . . A 1
C52A C 0.6119(10) 0.4164(6) 0.1949(7) 0.095(4) Uani 1 1 d . . . A 1
C53A C 0.6819(8) 0.3446(8) 0.1837(7) 0.095(4) Uani 1 1 d . . . A 1
C54A C 0.6867(7) 0.2972(8) 0.2575(7) 0.092(4) Uani 1 1 d . . . A 1
C55A C 0.7230(6) 0.2115(7) 0.1224(6) 0.075(3) Uani 1 1 d . . . A 1
C56A C 0.6983(6) 0.3024(8) 0.1169(6) 0.081(3) Uani 1 1 d . . . A 1
C57A C 0.6442(7) 0.3364(7) 0.0604(6) 0.074(3) Uani 1 1 d . . . A 1
C58A C 0.6158(6) 0.2768(5) 0.0178(4) 0.0585(19) Uani 1 1 d . . . A 1
C59A C 0.5258(6) 0.3095(5) 0.0047(4) 0.060(2) Uani 1 1 d . . . A 1
C60A C 0.4992(7) 0.3895(5) 0.0390(4) 0.062(2) Uani 1 1 d . . . A 1
C61A C 0.5735(9) 0.4054(6) 0.0739(6) 0.084(3) Uani 1 1 d . . . A 1
C62A C 0.5571(12) 0.4432(6) 0.1424(7) 0.103(5) Uani 1 1 d . . . A 1
C63A C 0.4635(11) 0.4730(4) 0.1722(7) 0.087(3) Uani 1 1 d . . . A 1
C64A C 0.3854(10) 0.4579(5) 0.1400(6) 0.091(4) Uani 1 1 d . . . A 1
C65A C 0.4027(9) 0.4131(6) 0.0723(6) 0.087(3) Uani 1 1 d . . . A 1
C66A C 0.3322(8) 0.3600(7) 0.0659(6) 0.082(3) Uani 1 1 d . . . A 1
C67A C 0.3052(9) 0.4434(6) 0.2026(7) 0.088(3) Uani 1 1 d . . . A 1
C68A C 0.1836(6) 0.1121(8) 0.3584(6) 0.077(3) Uani 1 1 d . . . A 1
C69A C 0.2367(6) 0.0780(6) 0.4154(5) 0.063(2) Uani 1 1 d . . . A 1
C70A C 0.3069(8) 0.0100(6) 0.4002(5) 0.075(3) Uani 1 1 d . . . A 1
C71A C 0.3254(10) -0.0285(6) 0.3303(6) 0.085(3) Uani 1 1 d . . . A 1
C72A C 0.2706(8) -0.0010(6) 0.2806(6) 0.082(3) Uani 1 1 d . . . A 1
C73A C 0.1995(7) 0.0698(8) 0.2912(6) 0.080(3) Uani 1 1 d . . . A 1
C74A C 0.3046(9) 0.0045(6) 0.1968(8) 0.089(3) Uani 1 1 d . . . A 1
C75A C 0.3968(11) -0.0204(5) 0.1658(6) 0.089(4) Uani 1 1 d . . . A 1
C76A C 0.4525(9) -0.0536(4) 0.2193(7) 0.080(3) Uani 1 1 d . . . A 1
C77A C 0.4172(9) -0.0567(4) 0.3015(7) 0.084(3) Uani 1 1 d . . . A 1
C78A C 0.4937(9) -0.0420(5) 0.3337(6) 0.079(3) Uani 1 1 d . . . A 1
C79A C 0.4759(7) 0.0025(6) 0.3995(5) 0.073(3) Uani 1 1 d . . . A 1
C80A C 0.3813(7) 0.0256(5) 0.4360(4) 0.059(2) Uani 1 1 d . . . A 1
Ni1P Ni 0.07372(4) 0.45889(3) 0.41951(4) 0.02092(16) Uani 1 1 d . . . F 1
N1P N 0.0372(3) 0.4834(2) 0.3198(3) 0.0244(8) Uani 1 1 d . . . F 1
N2P N -0.0035(3) 0.3536(2) 0.4499(2) 0.0224(8) Uani 1 1 d . . . F 1
N3P N 0.1141(3) 0.4316(2) 0.5176(3) 0.0239(8) Uani 1 1 d . . . F 1
N4P N 0.1550(3) 0.5619(2) 0.3873(3) 0.0241(8) Uani 1 1 d . . . F 1
C1P C 0.1281(4) 0.6144(3) 0.2590(3) 0.0313(11) Uani 1 1 d . . . F 1
H1P H 0.142551 0.658609 0.214355 0.038 Uiso 1 1 calc R U . F 1
C2P C 0.0668(4) 0.5508(3) 0.2588(3) 0.0272(10) Uani 1 1 d . . . F 1
C3P C 0.0279(4) 0.5447(4) 0.1934(4) 0.0364(13) Uani 1 1 d . . . F 1
C4P C -0.0287(4) 0.4732(4) 0.2158(3) 0.0313(11) Uani 1 1 d . . . F 1
C5P C -0.0674(3) 0.3617(3) 0.3357(3) 0.0262(10) Uani 1 1 d . . . F 1
H5P H -0.108914 0.335897 0.313236 0.031 Uiso 1 1 calc R U . F 1
C6P C -0.0568(3) 0.3217(3) 0.4074(3) 0.0234(10) Uani 1 1 d . . . F 1
C7P C -0.1003(3) 0.2409(3) 0.4484(3) 0.0261(10) Uani 1 1 d . . . F 1
C8P C -0.0737(3) 0.2226(3) 0.5168(3) 0.0284(11) Uani 1 1 d . . . F 1
C9P C -0.0136(3) 0.2933(3) 0.5163(3) 0.0245(10) Uani 1 1 d . . . F 1
C10P C 0.0287(4) 0.2974(3) 0.5765(3) 0.0257(10) Uani 1 1 d . . . F 1
H10P H 0.013949 0.253299 0.621266 0.031 Uiso 1 1 calc R U . F 1
C11P C 0.0901(3) 0.3601(3) 0.5758(3) 0.0239(10) Uani 1 1 d . . . F 1
C12P C 0.1388(4) 0.3601(3) 0.6364(3) 0.0294(11) Uani 1 1 d . . . F 1
C13P C 0.1927(4) 0.4330(3) 0.6157(3) 0.0264(10) Uani 1 1 d . . . F 1
C14P C 0.1770(3) 0.4759(3) 0.5419(3) 0.0240(10) Uani 1 1 d . . . F 1
C15P C 0.2208(3) 0.5518(3) 0.5011(3) 0.0252(10) Uani 1 1 d . . . F 1
H15P H 0.261021 0.578618 0.524095 0.030 Uiso 1 1 calc R U . F 1
C16P C 0.2099(3) 0.5913(3) 0.4290(3) 0.0245(10) Uani 1 1 d . . . F 1
C17P C 0.2597(4) 0.6691(3) 0.3853(3) 0.0283(10) Uani 1 1 d . . . F 1
C18P C 0.2356(4) 0.6860(3) 0.3167(3) 0.0306(11) Uani 1 1 d . . . F 1
C19P C 0.1702(3) 0.6193(3) 0.3184(3) 0.0267(10) Uani 1 1 d . . . F 1
C20P C -0.0222(3) 0.4364(3) 0.2941(3) 0.0236(9) Uani 1 1 d . . . F 1
C21P C 0.0499(5) 0.6043(5) 0.1164(4) 0.0504(18) Uani 1 1 d . . . F 1
H21A H 0.056222 0.664852 0.125958 0.060 Uiso 1 1 calc R U . F 1
H21B H -0.002899 0.604192 0.091755 0.060 Uiso 1 1 calc R U . F 1
C22P C 0.1409(6) 0.5759(8) 0.0595(5) 0.083(3) Uani 1 1 d . . . F 1
H22A H 0.153044 0.616302 0.009805 0.125 Uiso 1 1 calc R U . F 1
H22B H 0.193553 0.576969 0.083285 0.125 Uiso 1 1 calc R U . F 1
H22C H 0.134465 0.516342 0.049101 0.125 Uiso 1 1 calc R U . F 1
C23P C -0.0846(4) 0.4356(4) 0.1698(4) 0.0401(14) Uani 1 1 d . . . F 1
H23A H -0.094988 0.481225 0.127118 0.048 Uiso 1 1 calc R U . F 1
H23B H -0.146992 0.418250 0.205158 0.048 Uiso 1 1 calc R U . F 1
C24P C -0.0354(6) 0.3559(6) 0.1337(4) 0.0575(19) Uani 1 1 d . . . F 1
H24A H -0.074227 0.333587 0.104288 0.086 Uiso 1 1 calc R U . F 1
H24B H 0.025878 0.373039 0.097787 0.086 Uiso 1 1 calc R U . F 1
H24C H -0.026118 0.310073 0.175816 0.086 Uiso 1 1 calc R U . F 1
C25P C -0.1604(4) 0.1881(3) 0.4173(4) 0.0367(13) Uani 1 1 d . . . F 1
H25A H -0.204076 0.228184 0.394239 0.044 Uiso 1 1 calc R U . F 1
H25B H -0.198848 0.147931 0.461697 0.044 Uiso 1 1 calc R U . F 1
C26P C -0.1028(5) 0.1342(4) 0.3545(5) 0.057(2) Uani 1 1 d . . . F 1
H26A H -0.145417 0.101098 0.336263 0.086 Uiso 1 1 calc R U . F 1
H26B H -0.065699 0.173679 0.309810 0.086 Uiso 1 1 calc R U . F 1
H26C H -0.060470 0.093397 0.377292 0.086 Uiso 1 1 calc R U . F 1
C27P C -0.0950(4) 0.1449(3) 0.5792(4) 0.0353(12) Uani 1 1 d . . . F 1
H27A H -0.148624 0.113810 0.572760 0.042 Uiso 1 1 calc R U . F 1
H27B H -0.114464 0.165226 0.631528 0.042 Uiso 1 1 calc R U . F 1
C28P C -0.0122(5) 0.0809(3) 0.5772(4) 0.0439(15) Uani 1 1 d . . . F 1
H28A H -0.030560 0.031437 0.619456 0.066 Uiso 1 1 calc R U . F 1
H28B H 0.006536 0.059289 0.526010 0.066 Uiso 1 1 calc R U . F 1
H28C H 0.040721 0.110742 0.584822 0.066 Uiso 1 1 calc R U . F 1
C29P C 0.1327(4) 0.2895(3) 0.7054(3) 0.0370(13) Uani 1 1 d . . . F 1
H29A H 0.066349 0.271601 0.727218 0.044 Uiso 1 1 calc R U . F 1
H29B H 0.152422 0.313251 0.747092 0.044 Uiso 1 1 calc R U . F 1
C30P C 0.1940(6) 0.2088(4) 0.6836(4) 0.0531(18) Uani 1 1 d . . . F 1
H30A H 0.187439 0.164777 0.730687 0.080 Uiso 1 1 calc R U . F 1
H30B H 0.173897 0.184148 0.643199 0.080 Uiso 1 1 calc R U . F 1
H30C H 0.259996 0.225811 0.663079 0.080 Uiso 1 1 calc R U . F 1
C31P C 0.2616(4) 0.4611(3) 0.6546(4) 0.0334(12) Uani 1 1 d . . . F 1
H31A H 0.242150 0.438196 0.711681 0.040 Uiso 1 1 calc R U . F 1
H31B H 0.260371 0.525904 0.649246 0.040 Uiso 1 1 calc R U . F 1
C32P C 0.3611(5) 0.4294(4) 0.6201(5) 0.0513(18) Uani 1 1 d . . . F 1
H32A H 0.403287 0.449586 0.647820 0.077 Uiso 1 1 calc R U . F 1
H32B H 0.363173 0.365121 0.626371 0.077 Uiso 1 1 calc R U . F 1
H32C H 0.381400 0.452865 0.563911 0.077 Uiso 1 1 calc R U . F 1
C33P C 0.3259(4) 0.7188(3) 0.4139(4) 0.0352(12) Uani 1 1 d . . . F 1
H33A H 0.303336 0.715583 0.472032 0.042 Uiso 1 1 calc R U . F 1
H33B H 0.324545 0.781345 0.390787 0.042 Uiso 1 1 calc R U . F 1
C34P C 0.4273(5) 0.6837(6) 0.3924(5) 0.0587(19) Uani 1 1 d . . . F 1
H34A H 0.466854 0.718330 0.412367 0.088 Uiso 1 1 calc R U . F 1
H34B H 0.429388 0.622184 0.416122 0.088 Uiso 1 1 calc R U . F 1
H34C H 0.450609 0.687982 0.334832 0.088 Uiso 1 1 calc R U . F 1
C35P C 0.2707(4) 0.7570(3) 0.2487(4) 0.0393(14) Uani 1 1 d . . . F 1
H35A H 0.219262 0.775953 0.223357 0.047 Uiso 1 1 calc R U . F 1
H35B H 0.287829 0.808135 0.269169 0.047 Uiso 1 1 calc R U . F 1
C36P C 0.3542(7) 0.7285(5) 0.1879(4) 0.064(2) Uani 1 1 d . . . F 1
H36A H 0.374067 0.777230 0.145193 0.096 Uiso 1 1 calc R U . F 1
H36B H 0.405991 0.710918 0.212349 0.096 Uiso 1 1 calc R U . F 1
H36C H 0.337392 0.678721 0.166515 0.096 Uiso 1 1 calc R U . F 1
C1S C 0.2687(6) 0.3800(4) -0.1150(5) 0.0560(19) Uani 1 1 d . . . G 1
H1S H 0.271567 0.440281 -0.110362 0.067 Uiso 1 1 calc R U . G 1
C2S C 0.3444(7) 0.3390(5) -0.1626(5) 0.064(2) Uani 1 1 d . . . G 1
H2S H 0.398356 0.372327 -0.190242 0.077 Uiso 1 1 calc R U . G 1
C3S C 0.3442(7) 0.2536(5) -0.1709(5) 0.067(2) Uani 1 1 d . . . G 1
H3S H 0.397228 0.226788 -0.203159 0.080 Uiso 1 1 calc R U . G 1
C4S C 0.2639(7) 0.2056(5) -0.1309(6) 0.074(3) Uani 1 1 d . . . G 1
H4S H 0.261333 0.145528 -0.136040 0.089 Uiso 1 1 calc R U . G 1
C5S C 0.1880(7) 0.2461(6) -0.0835(6) 0.076(3) Uani 1 1 d . . . G 1
H5S H 0.133287 0.213637 -0.056245 0.091 Uiso 1 1 calc R U . G 1
C6S C 0.1915(6) 0.3341(5) -0.0756(5) 0.0569(18) Uani 1 1 d . . . G 1
H6S H 0.139636 0.361556 -0.042600 0.068 Uiso 1 1 calc R U . G 1
C7S C -0.0088(8) -0.0253(8) 0.2039(5) 0.140(6) Uani 1 1 d G . . H 1
H7S H -0.050000 -0.030172 0.255599 0.168 Uiso 1 1 calc R U . H 1
C8S C -0.0165(8) 0.0469(7) 0.1485(8) 0.125(5) Uani 1 1 d G . . H 1
H8S H -0.062868 0.091370 0.162278 0.150 Uiso 1 1 calc R U . H 1
C9S C 0.0437(10) 0.0541(9) 0.0728(7) 0.218(13) Uani 1 1 d G . . H 1
H9S H 0.038507 0.103420 0.034898 0.261 Uiso 1 1 calc R U . H 1
C10S C 0.1116(9) -0.0110(12) 0.0526(6) 0.216(14) Uani 1 1 d G . . H 1
H10S H 0.152750 -0.006072 0.000838 0.259 Uiso 1 1 calc R U . H 1
C11S C 0.1192(8) -0.0832(9) 0.1080(9) 0.145(6) Uani 1 1 d G . . H 1
H11S H 0.165620 -0.127614 0.094158 0.174 Uiso 1 1 calc R U . H 1
C12S C 0.0590(10) -0.0903(7) 0.1837(8) 0.142(6) Uani 1 1 d G . . H 1
H12S H 0.064245 -0.139665 0.221539 0.170 Uiso 1 1 calc R U . H 1

loop_
_atom_site_aniso_label
_atom_site_aniso_U_11
_atom_site_aniso_U_22
_atom_site_aniso_U_33
_atom_site_aniso_U_23
_atom_site_aniso_U_13
_atom_site_aniso_U_12
Lu1 0.0316(6) 0.0754(9) 0.0635(12) -0.0463(10) 0.0031(7) 0.0058(5)
Ho1 0.0399(5) 0.0615(6) 0.0443(5) -0.0083(5) -0.0262(4) 0.0149(5)
Ho2 0.0693(7) 0.0532(5) 0.0278(4) -0.0175(3) -0.0258(5) 0.0168(4)
N1 0.024(2) 0.038(2) 0.015(2) -0.0099(16) -0.0048(19) 0.0175(16)
Lu2 0.176(3) 0.163(2) 0.119(2) -0.0210(18) 0.0103(19) 0.128(2)
Ho3 0.0956(11) 0.0620(9) 0.0680(9) 0.0119(8) -0.0564(9) 0.0139(9)
Ho4 0.0592(9) 0.1479(16) 0.0226(6) -0.0173(7) -0.0033(7) -0.0116(10)
Ho5 0.160(4) 0.098(3) 0.060(2) -0.056(2) -0.029(3) 0.018(3)
Ho8 0.116(6) 0.128(6) 0.057(4) -0.055(4) -0.072(4) 0.094(5)
Ho6 0.131(4) 0.028(2) 0.056(3) 0.0145(16) -0.046(3) 0.009(2)
Ho7 0.060(4) 0.060(3) 0.031(3) 0.012(2) 0.020(3) -0.001(2)
Lu3 0.0415(18) 0.106(3) 0.066(2) 0.0201(17) 0.0038(12) 0.0221(18)
Ho9 0.051(3) 0.116(5) 0.143(5) -0.017(4) -0.071(3) 0.000(3)
C1A 0.056(5) 0.072(5) 0.058(6) -0.014(4) 0.009(5) 0.043(4)
C2A 0.041(4) 0.131(8) 0.047(5) -0.015(5) 0.007(4) 0.026(5)
C3A 0.023(3) 0.098(6) 0.063(6) -0.001(5) 0.005(4) -0.001(3)
C4A 0.040(4) 0.136(9) 0.078(7) -0.017(6) -0.028(5) 0.027(5)
C5A 0.051(5) 0.109(8) 0.121(11) 0.028(7) -0.010(6) 0.036(5)
C6A 0.079(7) 0.113(8) 0.062(6) 0.004(6) -0.015(6) 0.054(6)
C7A 0.060(5) 0.101(7) 0.057(6) 0.009(5) -0.021(5) 0.030(5)
C8A 0.053(5) 0.121(8) 0.053(5) -0.005(5) -0.031(5) 0.015(5)
C9A 0.049(4) 0.109(7) 0.085(7) 0.003(6) -0.040(5) -0.003(4)
C10A 0.055(5) 0.125(8) 0.080(7) 0.000(6) -0.038(5) -0.042(5)
C11A 0.089(7) 0.079(5) 0.094(7) -0.018(5) -0.059(6) -0.037(5)
C12A 0.097(7) 0.092(6) 0.070(6) -0.028(5) -0.058(6) -0.009(5)
C13A 0.088(7) 0.092(6) 0.072(6) -0.008(5) -0.061(6) -0.003(5)
C14A 0.078(6) 0.098(6) 0.032(4) -0.007(4) -0.033(4) 0.020(5)
C15A 0.081(6) 0.075(5) 0.019(3) 0.000(3) -0.014(4) -0.003(4)
C16A 0.114(7) 0.060(4) 0.015(3) -0.014(3) -0.015(4) 0.008(4)
C17A 0.106(8) 0.069(5) 0.052(5) -0.028(4) -0.042(6) -0.005(5)
C18A 0.133(9) 0.046(4) 0.059(5) -0.025(4) -0.035(6) -0.010(5)
C19A 0.168(12) 0.068(5) 0.044(5) -0.039(4) -0.027(7) 0.060(6)
C20A 0.078(6) 0.062(4) 0.034(4) -0.022(3) 0.000(4) 0.014(4)
C21A 0.068(5) 0.101(7) 0.038(5) -0.003(4) 0.008(5) 0.027(5)
C22A 0.044(4) 0.137(9) 0.059(6) -0.019(6) 0.002(5) 0.031(5)
C23A 0.070(6) 0.073(5) 0.069(6) -0.011(4) -0.012(5) 0.032(4)
C24A 0.140(11) 0.075(6) 0.066(7) -0.024(5) -0.022(7) 0.049(7)
C25A 0.132(10) 0.037(4) 0.073(6) -0.007(4) -0.015(7) 0.036(5)
C26A 0.086(6) 0.053(4) 0.088(8) -0.007(4) -0.028(6) 0.033(4)
C27A 0.072(6) 0.107(7) 0.058(6) -0.002(5) -0.018(5) 0.051(6)
C28A 0.050(5) 0.113(8) 0.115(10) 0.011(7) -0.017(6) 0.019(5)
C29A 0.024(3) 0.146(10) 0.079(7) -0.015(6) -0.015(5) 0.012(4)
C30A 0.038(4) 0.122(8) 0.095(8) 0.005(6) -0.037(5) -0.015(5)
C31A 0.037(4) 0.134(8) 0.060(5) 0.003(5) -0.034(4) -0.003(4)
C32A 0.053(4) 0.093(6) 0.061(5) 0.002(4) -0.035(5) 0.025(4)
C33A 0.091(6) 0.070(5) 0.058(5) 0.027(4) -0.052(5) 0.004(4)
C34A 0.076(5) 0.095(6) 0.044(4) 0.003(4) -0.046(5) 0.010(4)
C35A 0.072(6) 0.095(6) 0.059(5) -0.006(4) -0.050(5) -0.012(5)
C36A 0.107(8) 0.099(7) 0.074(6) -0.019(5) -0.057(7) -0.029(6)
C37A 0.109(8) 0.080(5) 0.062(5) -0.036(4) -0.045(6) -0.014(5)
C38A 0.120(8) 0.064(4) 0.030(4) -0.019(3) -0.019(5) 0.005(5)
C39A 0.073(5) 0.078(5) 0.035(4) -0.004(3) -0.021(4) -0.001(4)
C40A 0.084(6) 0.075(5) 0.026(3) 0.006(3) -0.016(4) -0.013(4)
C41A 0.048(4) 0.078(5) 0.038(4) 0.009(4) 0.000(4) -0.010(4)
C42A 0.056(5) 0.097(6) 0.042(5) -0.005(4) 0.006(4) 0.021(4)
C43A 0.078(6) 0.080(5) 0.029(4) -0.030(3) -0.002(4) 0.010(4)
C44A 0.167(12) 0.068(5) 0.043(5) -0.040(4) -0.021(7) 0.064(7)
C45A 0.141(11) 0.072(6) 0.068(7) -0.024(5) -0.016(8) 0.057(7)
C46A 0.172(13) 0.038(4) 0.072(7) -0.014(4) -0.012(8) 0.055(6)
C47A 0.156(11) 0.024(3) 0.098(8) -0.017(4) -0.051(8) 0.006(4)
C48A 0.212(16) 0.039(4) 0.086(7) -0.023(4) -0.061(10) -0.032(6)
C49A 0.143(10) 0.053(4) 0.070(6) -0.031(4) -0.044(7) -0.007(5)
C50A 0.078(6) 0.084(6) 0.098(7) -0.025(5) -0.048(6) -0.037(5)
C51A 0.100(8) 0.068(6) 0.143(12) -0.049(7) -0.044(9) -0.035(6)
C52A 0.130(10) 0.061(5) 0.105(8) 0.010(5) -0.049(8) -0.071(6)
C53A 0.073(6) 0.109(8) 0.106(9) 0.009(7) -0.028(6) -0.069(7)
C54A 0.065(6) 0.126(9) 0.098(8) 0.012(7) -0.046(6) -0.062(6)
C55A 0.037(4) 0.103(7) 0.075(7) -0.001(5) -0.003(5) -0.006(4)
C56A 0.044(4) 0.122(8) 0.062(6) -0.004(6) 0.016(5) -0.047(5)
C57A 0.058(5) 0.087(6) 0.056(5) 0.020(5) 0.012(5) -0.032(5)
C58A 0.056(4) 0.069(4) 0.033(4) 0.012(3) 0.008(4) -0.008(4)
C59A 0.075(5) 0.075(5) 0.021(3) 0.016(3) -0.004(4) -0.018(4)
C60A 0.088(6) 0.045(3) 0.037(4) 0.020(3) -0.003(4) -0.005(4)
C61A 0.121(9) 0.059(5) 0.055(5) 0.020(4) -0.001(6) -0.051(6)
C62A 0.169(13) 0.051(5) 0.092(8) 0.015(5) -0.037(9) -0.064(7)
C63A 0.143(10) 0.021(3) 0.092(8) 0.003(4) -0.025(8) -0.015(4)
C64A 0.167(12) 0.033(3) 0.057(6) 0.009(3) -0.017(7) 0.027(5)
C65A 0.123(9) 0.059(5) 0.072(7) 0.027(5) -0.034(7) 0.008(5)
C66A 0.097(7) 0.085(6) 0.068(6) 0.016(5) -0.050(6) 0.007(5)
C67A 0.113(9) 0.052(5) 0.090(8) 0.000(5) -0.027(7) 0.044(5)
C68A 0.036(4) 0.121(8) 0.065(6) -0.005(6) 0.004(4) -0.031(5)
C69A 0.046(4) 0.081(5) 0.048(5) 0.007(4) 0.010(4) -0.026(4)
C70A 0.103(7) 0.058(4) 0.053(5) 0.017(4) -0.005(5) -0.045(5)
C71A 0.133(10) 0.046(4) 0.078(6) 0.015(4) -0.030(7) -0.051(6)
C72A 0.109(8) 0.055(4) 0.092(7) 0.014(4) -0.044(6) -0.058(5)
C73A 0.057(5) 0.113(8) 0.074(6) 0.009(5) -0.024(5) -0.054(5)
C74A 0.111(9) 0.060(5) 0.117(9) -0.027(5) -0.050(8) -0.038(5)
C75A 0.157(12) 0.041(4) 0.083(7) -0.022(4) -0.041(8) -0.030(5)
C76A 0.138(10) 0.023(3) 0.091(7) -0.013(3) -0.050(7) 0.003(4)
C77A 0.126(9) 0.020(3) 0.100(8) 0.012(4) -0.030(7) -0.014(4)
C78A 0.136(9) 0.031(3) 0.066(6) 0.009(3) -0.035(7) 0.026(4)
C79A 0.095(7) 0.061(4) 0.060(6) 0.019(4) -0.033(5) 0.007(4)
C80A 0.087(6) 0.046(3) 0.033(4) 0.018(3) -0.009(4) 0.002(4)
Ni1P 0.0224(3) 0.0185(3) 0.0238(3) -0.0011(2) -0.0099(3) -0.0025(2)
N1P 0.024(2) 0.0244(17) 0.026(2) -0.0029(15) -0.0083(19) -0.0021(15)
N2P 0.0216(19) 0.0219(17) 0.026(2) -0.0040(15) -0.0091(19) -0.0007(14)
N3P 0.024(2) 0.0216(17) 0.028(2) -0.0034(15) -0.0098(19) -0.0030(14)
N4P 0.024(2) 0.0215(17) 0.027(2) -0.0027(15) -0.0071(19) -0.0014(14)
C1P 0.033(3) 0.029(2) 0.029(3) 0.006(2) -0.007(3) -0.004(2)
C2P 0.026(2) 0.032(2) 0.022(3) 0.0011(19) -0.006(2) 0.0003(19)
C3P 0.031(3) 0.044(3) 0.035(3) 0.005(2) -0.015(3) -0.003(2)
C4P 0.027(3) 0.044(3) 0.024(3) -0.002(2) -0.009(2) -0.001(2)
C5P 0.022(2) 0.029(2) 0.029(3) -0.0077(19) -0.008(2) -0.0007(17)
C6P 0.018(2) 0.023(2) 0.030(3) -0.0058(18) -0.008(2) -0.0016(16)
C7P 0.024(2) 0.024(2) 0.031(3) -0.0076(19) -0.007(2) -0.0004(17)
C8P 0.024(2) 0.025(2) 0.036(3) -0.003(2) -0.008(2) -0.0042(18)
C9P 0.024(2) 0.0198(19) 0.030(3) -0.0008(18) -0.009(2) -0.0044(17)
C10P 0.030(2) 0.026(2) 0.019(2) 0.0019(18) -0.005(2) -0.0040(18)
C11P 0.028(2) 0.024(2) 0.020(2) -0.0020(17) -0.008(2) 0.0001(17)
C12P 0.033(3) 0.029(2) 0.029(3) -0.0047(19) -0.013(2) -0.0007(19)
C13P 0.028(2) 0.028(2) 0.027(3) -0.0091(19) -0.013(2) 0.0031(18)
C14P 0.025(2) 0.025(2) 0.025(3) -0.0078(18) -0.009(2) 0.0019(17)
C15P 0.022(2) 0.024(2) 0.033(3) -0.0115(18) -0.009(2) 0.0003(16)
C16P 0.019(2) 0.0210(19) 0.032(3) -0.0063(18) -0.003(2) -0.0008(16)
C17P 0.024(2) 0.024(2) 0.035(3) -0.0061(19) -0.003(2) -0.0021(17)
C18P 0.027(2) 0.022(2) 0.040(3) -0.003(2) -0.005(3) -0.0020(18)
C19P 0.026(2) 0.021(2) 0.031(3) -0.0003(18) -0.006(2) -0.0029(17)
C20P 0.021(2) 0.031(2) 0.020(2) -0.0068(18) -0.007(2) -0.0001(17)
C21P 0.043(3) 0.070(4) 0.038(4) 0.019(3) -0.021(3) -0.015(3)
C22P 0.051(4) 0.148(9) 0.034(4) 0.033(5) -0.004(4) -0.016(5)
C23P 0.039(3) 0.056(3) 0.031(3) 0.000(2) -0.021(3) -0.008(3)
C24P 0.055(4) 0.088(5) 0.040(4) -0.029(4) -0.019(4) 0.000(4)
C25P 0.035(3) 0.029(2) 0.052(4) -0.006(2) -0.022(3) -0.007(2)
C26P 0.051(4) 0.047(3) 0.095(6) -0.038(4) -0.042(4) 0.010(3)
C27P 0.035(3) 0.026(2) 0.044(3) 0.005(2) -0.014(3) -0.010(2)
C28P 0.052(4) 0.022(2) 0.059(4) 0.001(2) -0.019(3) -0.004(2)
C29P 0.050(3) 0.034(3) 0.032(3) 0.000(2) -0.022(3) -0.001(2)
C30P 0.077(5) 0.037(3) 0.052(4) 0.006(3) -0.036(4) 0.006(3)
C31P 0.038(3) 0.033(2) 0.038(3) -0.012(2) -0.022(3) 0.004(2)
C32P 0.038(3) 0.059(4) 0.076(5) -0.040(3) -0.034(4) 0.011(3)
C33P 0.035(3) 0.030(2) 0.041(3) -0.005(2) -0.009(3) -0.009(2)
C34P 0.031(3) 0.090(5) 0.062(5) -0.030(4) -0.013(4) -0.005(3)
C35P 0.046(3) 0.029(2) 0.040(3) 0.004(2) -0.009(3) -0.013(2)
C36P 0.089(6) 0.060(4) 0.029(4) -0.001(3) 0.009(4) -0.016(4)
C1S 0.075(5) 0.043(3) 0.058(5) 0.001(3) -0.036(4) -0.006(3)
C2S 0.072(5) 0.057(4) 0.066(5) 0.001(4) -0.030(5) -0.001(4)
C3S 0.087(6) 0.056(4) 0.062(5) -0.016(4) -0.026(5) 0.011(4)
C4S 0.093(7) 0.044(4) 0.101(7) -0.019(4) -0.052(6) 0.014(4)
C5S 0.075(6) 0.070(5) 0.089(7) 0.023(5) -0.047(6) -0.027(5)
C6S 0.053(4) 0.069(4) 0.054(5) -0.006(3) -0.027(4) 0.012(3)
C7S 0.141(14) 0.144(13) 0.099(11) -0.033(10) 0.045(11) -0.029(11)
C8S 0.089(9) 0.166(14) 0.109(12) -0.012(10) -0.014(9) 0.004(9)
C9S 0.18(2) 0.24(3) 0.16(2) 0.08(2) 0.024(18) -0.01(2)
C10S 0.108(13) 0.40(4) 0.102(15) -0.01(2) -0.003(12) 0.083(19)
C11S 0.092(10) 0.22(2) 0.123(14) -0.040(14) -0.031(11) 0.036(11)
C12S 0.138(14) 0.117(11) 0.152(17) 0.010(11) -0.025(13) 0.005(10)

loop_
_atom_type_symbol
_atom_type_description
_atom_type_scat_dispersion_real
_atom_type_scat_dispersion_imag
_atom_type_scat_source
C C 0.0060 0.0030 'International Tables Vol C Tables 4.2.6.8 and 6.1.1.4'
H H 0.0000 0.0000 'International Tables Vol C Tables 4.2.6.8 and 6.1.1.4'
N N 0.0110 0.0050 'International Tables Vol C Tables 4.2.6.8 and 6.1.1.4'
Ni Ni 0.2530 1.6900 'International Tables Vol C Tables 4.2.6.8 and 6.1.1.4'
Ho Ho -0.4680 7.3480 'International Tables Vol C Tables 4.2.6.8 and 6.1.1.4'
Lu Lu -1.4790 8.9990 'International Tables Vol C Tables 4.2.6.8 and 6.1.1.4'

loop_
_geom_angle_atom_site_label_1
_geom_angle_atom_site_label_2
_geom_angle_atom_site_label_3
_geom_angle
N1 Lu1 C23A 169.1(3)
N1 Lu1 C22A 150.0(3)
C23A Lu1 C22A 37.2(4)
N1 Lu1 C24A 143.4(4)
C23A Lu1 C24A 35.4(4)
C22A Lu1 C24A 65.4(5)
N1 Lu1 C28A 133.2(4)
C23A Lu1 C28A 37.1(4)
C22A Lu1 C28A 58.1(4)
C24A Lu1 C28A 62.0(5)
N1 Lu1 C21A 128.4(3)
C23A Lu1 C21A 62.2(3)
C22A Lu1 C21A 33.4(3)
C24A Lu1 C21A 74.1(4)
C28A Lu1 C21A 91.1(4)
N1 Lu1 C19A 127.5(4)
C23A Lu1 C19A 58.0(4)
C22A Lu1 C19A 70.3(5)
C24A Lu1 C19A 32.1(3)
C28A Lu1 C19A 92.0(4)
C21A Lu1 C19A 59.4(4)
N1 Lu1 C55A 123.0(3)
C23A Lu1 C55A 58.5(4)
C22A Lu1 C55A 33.4(4)
C24A Lu1 C55A 93.2(5)
C28A Lu1 C55A 54.6(4)
C21A Lu1 C55A 56.2(3)
C19A Lu1 C55A 103.6(4)
N1 Lu1 C20A 122.6(2)
C23A Lu1 C20A 67.5(3)
C22A Lu1 C20A 57.0(3)
C24A Lu1 C20A 58.7(3)
C28A Lu1 C20A 104.2(4)
C21A Lu1 C20A 31.8(3)
C19A Lu1 C20A 32.2(3)
C55A Lu1 C20A 86.5(3)
N1 Lu1 C29A 118.2(3)
C23A Lu1 C29A 56.6(4)
C22A Lu1 C29A 53.9(4)
C24A Lu1 C29A 89.5(5)
C28A Lu1 C29A 31.3(4)
C21A Lu1 C29A 84.5(3)
C19A Lu1 C29A 114.2(4)
C55A Lu1 C29A 31.1(3)
C20A Lu1 C29A 110.8(3)
N1 Lu1 C25A 117.1(3)
C23A Lu1 C25A 57.1(4)
C22A Lu1 C25A 92.9(4)
C24A Lu1 C25A 30.6(4)
C28A Lu1 C25A 64.6(4)
C21A Lu1 C25A 104.4(3)
C19A Lu1 C25A 52.3(3)
C55A Lu1 C25A 113.4(4)
C20A Lu1 C25A 84.1(3)
C29A Lu1 C25A 95.9(4)
N1 Lu1 C27A 111.4(2)
C23A Lu1 C27A 57.7(3)
C22A Lu1 C27A 86.0(3)
C24A Lu1 C27A 66.4(4)
C28A Lu1 C27A 28.3(3)
C21A Lu1 C27A 118.0(3)
C19A Lu1 C27A 98.2(3)
C55A Lu1 C27A 80.1(3)
C20A Lu1 C27A 122.3(3)
C29A Lu1 C27A 50.9(4)
C25A Lu1 C27A 52.5(4)
N1 Ho1 C8A 164.8(3)
N1 Ho1 C7A 151.5(3)
C8A Ho1 C7A 37.4(4)
N1 Ho1 C9A 142.8(3)
C8A Ho1 C9A 37.1(3)
C7A Ho1 C9A 65.0(4)
N1 Ho1 C6A 130.1(3)
C8A Ho1 C6A 64.4(4)
C7A Ho1 C6A 34.6(4)
C9A Ho1 C6A 73.4(4)
N1 Ho1 C13A 130.4(3)
C8A Ho1 C13A 35.4(4)
C7A Ho1 C13A 58.9(4)
C9A Ho1 C13A 62.6(4)
C6A Ho1 C13A 92.9(4)
N1 Ho1 C4A 127.1(3)
C8A Ho1 C4A 62.1(3)
C7A Ho1 C4A 70.7(3)
C9A Ho1 C4A 33.7(4)
C6A Ho1 C4A 57.8(4)
C13A Ho1 C4A 94.4(4)
N1 Ho1 C5A 122.5(3)
C8A Ho1 C5A 72.1(4)
C7A Ho1 C5A 58.3(4)
C9A Ho1 C5A 60.3(4)
C6A Ho1 C5A 30.7(3)
C13A Ho1 C5A 107.2(4)
C4A Ho1 C5A 32.2(4)
N1 Ho1 C66A 123.5(3)
C8A Ho1 C66A 56.7(4)
C7A Ho1 C66A 33.9(3)
C9A Ho1 C66A 92.8(3)
C6A Ho1 C66A 58.7(4)
C13A Ho1 C66A 53.7(3)
C4A Ho1 C66A 104.6(3)
C5A Ho1 C66A 88.3(4)
N1 Ho1 C10A 115.7(3)
C8A Ho1 C10A 57.6(3)
C7A Ho1 C10A 92.7(4)
C9A Ho1 C10A 30.7(3)
C6A Ho1 C10A 103.9(4)
C13A Ho1 C10A 64.7(3)
C4A Ho1 C10A 53.6(4)
C5A Ho1 C10A 85.4(4)
C66A Ho1 C10A 112.6(3)
N1 Ho1 C14A 115.7(2)
C8A Ho1 C14A 55.4(3)
C7A Ho1 C14A 55.7(3)
C9A Ho1 C14A 90.5(3)
C6A Ho1 C14A 87.5(3)
C13A Ho1 C14A 31.4(3)
C4A Ho1 C14A 117.0(3)
C5A Ho1 C14A 114.0(3)
C66A Ho1 C14A 31.2(3)
C10A Ho1 C14A 96.0(3)
N1 Ho1 C12A 108.3(2)
C8A Ho1 C12A 56.5(4)
C7A Ho1 C12A 87.0(3)
C9A Ho1 C12A 66.9(4)
C6A Ho1 C12A 119.9(4)
C13A Ho1 C12A 28.7(3)
C4A Ho1 C12A 100.1(4)
C5A Ho1 C12A 125.0(4)
C66A Ho1 C12A 79.8(3)
C10A Ho1 C12A 52.4(3)
C14A Ho1 C12A 51.0(3)
N1 Ho2 C38A 169.1(3)
N1 Ho2 C37A 147.4(3)
C38A Ho2 C37A 38.9(4)
N1 Ho2 C39A 144.8(2)
C38A Ho2 C39A 36.5(3)
C37A Ho2 C39A 65.5(3)
N1 Ho2 C43A 135.0(2)
C38A Ho2 C43A 34.6(3)
C37A Ho2 C43A 59.1(4)
C39A Ho2 C43A 61.9(3)
N1 Ho2 C36A 125.3(3)
C38A Ho2 C36A 64.8(4)
C37A Ho2 C36A 33.9(4)
C39A Ho2 C36A 73.3(3)
C43A Ho2 C36A 92.3(4)
N1 Ho2 C34A 126.3(2)
C38A Ho2 C34A 61.2(3)
C37A Ho2 C34A 70.2(3)
C39A Ho2 C34A 33.3(3)
C43A Ho2 C34A 93.1(3)
C36A Ho2 C34A 57.4(3)
N1 Ho2 C49A 121.7(3)
C38A Ho2 C49A 58.7(3)
C37A Ho2 C49A 32.9(3)
C39A Ho2 C49A 93.5(3)
C43A Ho2 C49A 56.5(4)
C36A Ho2 C49A 56.3(4)
C34A Ho2 C49A 103.0(3)
N1 Ho2 C35A 119.3(3)
C38A Ho2 C35A 71.4(4)
C37A Ho2 C35A 57.3(4)
C39A Ho2 C35A 59.7(3)
C43A Ho2 C35A 105.6(3)
C36A Ho2 C35A 30.4(3)
C34A Ho2 C35A 31.9(3)
C49A Ho2 C35A 85.7(3)
N1 Ho2 C44A 117.7(2)
C38A Ho2 C44A 55.7(3)
C37A Ho2 C44A 55.1(4)
C39A Ho2 C44A 90.6(3)
C43A Ho2 C44A 32.5(3)
C36A Ho2 C44A 86.4(4)
C34A Ho2 C44A 116.0(3)
C49A Ho2 C44A 33.0(4)
C35A Ho2 C44A 112.4(4)
N1 Ho2 C40A 118.7(2)
C38A Ho2 C40A 57.5(3)
C37A Ho2 C40A 93.8(3)
C39A Ho2 C40A 30.7(2)
C43A Ho2 C40A 65.3(3)
C36A Ho2 C40A 103.6(3)
C34A Ho2 C40A 52.9(3)
C49A Ho2 C40A 115.2(3)
C35A Ho2 C40A 84.4(3)
C44A Ho2 C40A 97.8(3)
N1 Ho2 C42A 112.8(2)
C38A Ho2 C42A 56.5(4)
C37A Ho2 C42A 88.7(4)
C39A Ho2 C42A 66.1(3)
C43A Ho2 C42A 30.2(3)
C36A Ho2 C42A 120.5(4)
C34A Ho2 C42A 98.9(3)
C49A Ho2 C42A 84.3(4)
C35A Ho2 C42A 123.9(3)
C44A Ho2 C42A 53.7(4)
C40A Ho2 C42A 52.0(3)
Lu1 N1 Ho2 121.4(2)
Lu1 N1 Ho1 120.7(2)
Ho2 N1 Ho1 117.7(2)
Ho4 Lu2 Ho3 58.86(6)
Ho4 Ho3 Lu2 54.90(7)
Lu2 Ho4 Ho3 66.24(7)
Lu3 Ho6 Ho7 70.20(16)
Ho6 Ho7 Lu3 53.02(15)
Ho6 Lu3 Ho7 56.77(15)
C45A C1A C2A 124.8(9)
C45A C1A C5A 121.8(10)
C2A C1A C5A 104.0(10)
C1A C2A C3A 112.2(9)
C1A C2A C42A 121.4(10)
C3A C2A C42A 120.6(10)
C68A C3A C2A 122.8(8)
C68A C3A C4A 121.0(10)
C2A C3A C4A 107.1(9)
C9A C4A C5A 121.2(11)
C9A C4A C3A 120.9(11)
C5A C4A C3A 108.3(10)
C9A C4A Ho1 65.3(5)
C5A C4A Ho1 76.0(6)
C3A C4A Ho1 101.1(5)
C6A C5A C4A 122.4(14)
C6A C5A C1A 121.4(12)
C4A C5A C1A 108.4(9)
C6A C5A Ho1 70.5(7)
C4A C5A Ho1 71.7(6)
C1A C5A Ho1 103.1(5)
C5A C6A C7A 119.0(13)
C5A C6A C67A 116.1(12)
C7A C6A C67A 116.6(10)
C5A C6A Ho1 78.8(6)
C7A C6A Ho1 65.9(5)
C67A C6A Ho1 97.6(5)
C6A C7A C8A 120.7(9)
C6A C7A C66A 119.5(10)
C8A C7A C66A 105.7(9)
C6A C7A Ho1 79.5(5)
C8A C7A Ho1 67.1(4)
C66A C7A Ho1 85.8(5)
C9A C8A C7A 118.8(9)
C9A C8A C13A 120.1(10)
C7A C8A C13A 109.3(8)
C9A C8A Ho1 76.4(4)
C7A C8A Ho1 75.5(5)
C13A C8A Ho1 83.7(4)
C10A C9A C4A 115.4(9)
C10A C9A C8A 117.3(11)
C4A C9A C8A 117.7(10)
C10A C9A Ho1 91.9(5)
C4A C9A Ho1 81.0(5)
C8A C9A Ho1 66.5(4)
C73A C10A C9A 123.7(11)
C73A C10A C11A 106.6(11)
C9A C10A C11A 121.5(9)
C73A C10A Ho1 101.8(5)
C9A C10A Ho1 57.3(4)
C11A C10A Ho1 87.0(4)
C74A C11A C12A 123.0(11)
C74A C11A C10A 106.5(10)
C12A C11A C10A 121.0(9)
C17A C12A C13A 119.8(10)
C17A C12A C11A 116.4(9)
C13A C12A C11A 117.3(11)
C17A C12A Ho1 105.7(4)
C13A C12A Ho1 58.7(4)
C11A C12A Ho1 81.7(5)
C12A C13A C14A 118.6(10)
C12A C13A C8A 122.5(10)
C14A C13A C8A 109.1(9)
C12A C13A Ho1 92.6(5)
C14A C13A Ho1 84.6(4)
C8A C13A Ho1 61.0(4)
C13A C14A C15A 122.4(8)
C13A C14A C66A 106.5(9)
C15A C14A C66A 122.6(9)
C13A C14A Ho1 64.0(4)
C15A C14A Ho1 104.5(4)
C66A C14A Ho1 70.1(4)
C59A C15A C16A 118.4(9)
C59A C15A C14A 117.1(8)
C16A C15A C14A 117.5(8)
C15A C16A C20A 123.0(8)
C15A C16A C17A 119.7(9)
C20A C16A C17A 108.5(7)
C12A C17A C18A 118.5(9)
C12A C17A C16A 121.7(8)
C18A C17A C16A 110.8(9)
C75A C18A C17A 125.1(12)
C75A C18A C19A 120.2(10)
C17A C18A C19A 105.4(8)
C24A C19A C20A 122.2(12)
C24A C19A C18A 121.8(11)
C20A C19A C18A 107.5(8)
C24A C19A Lu1 67.0(5)
C20A C19A Lu1 76.9(5)
C18A C19A Lu1 100.0(5)
C21A C20A C16A 119.1(7)
C21A C20A C19A 124.0(9)
C16A C20A C19A 107.8(9)
C21A C20A Lu1 70.6(5)
C16A C20A Lu1 102.6(5)
C19A C20A Lu1 70.8(4)
C58A C21A C22A 119.6(10)
C58A C21A C20A 117.2(8)
C22A C21A C20A 114.8(9)
C58A C21A Lu1 98.0(6)
C22A C21A Lu1 65.5(5)
C20A C21A Lu1 77.7(5)
C21A C22A C55A 116.1(10)
C21A C22A C23A 119.4(10)
C55A C22A C23A 110.8(9)
C21A C22A Lu1 81.1(5)
C55A C22A Lu1 83.6(6)
C23A C22A Lu1 68.0(5)
C24A C23A C22A 124.8(9)
C24A C23A C28A 117.5(9)
C22A C23A C28A 103.7(9)
C24A C23A Lu1 77.4(6)
C22A C23A Lu1 74.8(5)
C28A C23A Lu1 80.5(6)
C19A C24A C23A 114.5(10)
C19A C24A C25A 115.6(13)
C23A C24A C25A 120.0(11)
C19A C24A Lu1 80.8(5)
C23A C24A Lu1 67.2(5)
C25A C24A Lu1 90.4(6)
C24A C25A C26A 120.4(12)
C24A C25A C76A 123.8(11)
C26A C25A C76A 107.5(10)
C24A C25A Lu1 59.0(5)
C26A C25A Lu1 85.7(5)
C76A C25A Lu1 100.2(5)
C78A C26A C25A 108.0(10)
C78A C26A C27A 118.9(10)
C25A C26A C27A 122.8(10)
C28A C27A C32A 117.7(12)
C28A C27A C26A 116.7(11)
C32A C27A C26A 117.9(9)
C28A C27A Lu1 60.1(5)
C32A C27A Lu1 102.0(5)
C26A C27A Lu1 81.1(5)
C27A C28A C29A 119.5(13)
C27A C28A C23A 122.2(11)
C29A C28A C23A 107.9(9)
C27A C28A Lu1 91.6(6)
C29A C28A Lu1 82.6(5)
C23A C28A Lu1 62.4(5)
C28A C29A C30A 122.1(10)
C28A C29A C55A 110.4(10)
C30A C29A C55A 118.4(11)
C28A C29A Lu1 66.0(5)
C30A C29A Lu1 102.7(5)
C55A C29A Lu1 70.3(4)
C54A C30A C31A 117.6(12)
C54A C30A C29A 119.3(10)
C31A C30A C29A 116.3(11)
C32A C31A C30A 119.0(10)
C32A C31A C35A 111.0(8)
C30A C31A C35A 121.1(10)
C31A C32A C27A 125.2(9)
C31A C32A C33A 106.6(8)
C27A C32A C33A 119.9(9)
C79A C33A C32A 121.5(9)
C79A C33A C34A 121.5(9)
C32A C33A C34A 108.5(8)
C39A C34A C35A 123.6(9)
C39A C34A C33A 122.9(8)
C35A C34A C33A 105.1(8)
C39A C34A Ho2 65.9(4)
C35A C34A Ho2 78.9(4)
C33A C34A Ho2 100.3(4)
C36A C35A C34A 120.7(10)
C36A C35A C31A 120.9(9)
C34A C35A C31A 108.8(8)
C36A C35A Ho2 69.2(5)
C34A C35A Ho2 69.2(4)
C31A C35A Ho2 104.0(4)
C35A C36A C50A 118.1(11)
C35A C36A C37A 118.2(10)
C50A C36A C37A 116.2(10)
C35A C36A Ho2 80.4(4)
C50A C36A Ho2 100.3(5)
C37A C36A Ho2 63.1(4)
C49A C37A C36A 117.1(10)
C49A C37A C38A 110.0(10)
C36A C37A C38A 122.4(9)
C49A C37A Ho2 86.5(4)
C36A C37A Ho2 83.0(5)
C38A C37A Ho2 68.3(4)
C43A C38A C39A 121.3(8)
C43A C38A C37A 107.7(8)
C39A C38A C37A 117.5(9)
C43A C38A Ho2 83.0(4)
C39A C38A Ho2 77.0(4)
C37A C38A Ho2 72.8(4)
C40A C39A C34A 113.9(8)
C40A C39A C38A 117.8(8)
C34A C39A C38A 117.4(8)
C40A C39A Ho2 90.4(4)
C34A C39A Ho2 80.8(4)
C38A C39A Ho2 66.4(4)
C39A C40A C80A 121.9(9)
C39A C40A C41A 122.0(8)
C80A C40A C41A 106.7(7)
C39A C40A Ho2 58.9(4)
C80A C40A Ho2 99.1(4)
C41A C40A Ho2 85.8(4)
C69A C41A C42A 122.7(8)
C69A C41A C40A 108.4(8)
C42A C41A C40A 119.4(7)
C41A C42A C2A 116.5(9)
C41A C42A C43A 119.5(8)
C2A C42A C43A 114.3(8)
C41A C42A Ho2 81.6(5)
C2A C42A Ho2 99.1(5)
C43A C42A Ho2 59.6(4)
C38A C43A C42A 119.9(8)
C38A C43A C44A 108.1(9)
C42A C43A C44A 120.2(8)
C38A C43A Ho2 62.4(4)
C42A C43A Ho2 90.2(5)
C44A C43A Ho2 81.7(5)
C45A C44A C43A 120.9(13)
C45A C44A C49A 122.3(11)
C43A C44A C49A 108.8(9)
C45A C44A Ho2 104.0(6)
C43A C44A Ho2 65.8(4)
C49A C44A Ho2 70.5(5)
C1A C45A C44A 117.8(11)
C1A C45A C46A 118.8(12)
C44A C45A C46A 115.9(14)
C67A C46A C47A 109.4(11)
C67A C46A C45A 119.6(14)
C47A C46A C45A 122.3(12)
C63A C47A C48A 124.4(14)
C63A C47A C46A 106.1(11)
C48A C47A C46A 120.1(12)
C49A C48A C47A 120.8(15)
C49A C48A C51A 114.6(13)
C47A C48A C51A 118.1(12)
C48A C49A C37A 126.9(13)
C48A C49A C44A 118.2(11)
C37A C49A C44A 105.4(9)
C48A C49A Ho2 100.5(5)
C37A C49A Ho2 60.6(4)
C44A C49A Ho2 76.5(4)
C36A C50A C51A 123.7(12)
C36A C50A C54A 121.2(10)
C51A C50A C54A 105.9(10)
C48A C51A C52A 117.2(12)
C48A C51A C50A 120.9(12)
C52A C51A C50A 112.7(12)
C62A C52A C51A 124.0(14)
C62A C52A C53A 122.5(12)
C51A C52A C53A 103.3(11)
C56A C53A C54A 120.6(13)
C56A C53A C52A 120.1(11)
C54A C53A C52A 110.6(12)
C30A C54A C53A 121.5(12)
C30A C54A C50A 121.0(9)
C53A C54A C50A 107.5(12)
C56A C55A C29A 120.2(11)
C56A C55A C22A 125.0(9)
C29A C55A C22A 107.2(9)
C56A C55A Lu1 99.2(5)
C29A C55A Lu1 78.6(5)
C22A C55A Lu1 63.0(5)
C53A C56A C55A 119.7(10)
C53A C56A C57A 115.8(11)
C55A C56A C57A 116.9(10)
C58A C57A C61A 108.8(9)
C58A C57A C56A 118.7(9)
C61A C57A C56A 123.1(10)
C57A C58A C21A 123.4(8)
C57A C58A C59A 106.8(8)
C21A C58A C59A 121.6(8)
C15A C59A C60A 120.7(9)
C15A C59A C58A 120.6(8)
C60A C59A C58A 109.4(7)
C65A C60A C59A 122.1(9)
C65A C60A C61A 122.2(9)
C59A C60A C61A 106.2(8)
C62A C61A C57A 119.2(12)
C62A C61A C60A 122.8(12)
C57A C61A C60A 108.7(9)
C61A C62A C52A 119.1(15)
C61A C62A C63A 115.3(12)
C52A C62A C63A 119.0(13)
C47A C63A C62A 116.9(12)
C47A C63A C64A 108.5(11)
C62A C63A C64A 124.0(10)
C67A C64A C65A 122.0(12)
C67A C64A C63A 108.0(10)
C65A C64A C63A 119.6(12)
C66A C65A C64A 118.5(12)
C66A C65A C60A 118.5(10)
C64A C65A C60A 115.7(11)
C65A C66A C14A 118.6(10)
C65A C66A C7A 121.4(11)
C14A C66A C7A 109.4(9)
C65A C66A Ho1 97.8(5)
C14A C66A Ho1 78.7(4)
C7A C66A Ho1 60.2(4)
C64A C67A C46A 108.0(12)
C64A C67A C6A 121.4(11)
C46A C67A C6A 122.3(11)
C3A C68A C73A 118.3(10)
C3A C68A C69A 117.3(9)
C73A C68A C69A 116.4(10)
C41A C69A C70A 109.0(8)
C41A C69A C68A 119.9(9)
C70A C69A C68A 121.5(9)
C71A C70A C69A 121.2(10)
C71A C70A C80A 122.1(10)
C69A C70A C80A 107.9(8)
C72A C71A C77A 120.6(11)
C72A C71A C70A 116.8(12)
C77A C71A C70A 115.8(11)
C71A C72A C74A 122.9(12)
C71A C72A C73A 124.9(10)
C74A C72A C73A 103.4(9)
C68A C73A C10A 120.6(11)
C68A C73A C72A 118.9(9)
C10A C73A C72A 111.2(11)
C75A C74A C11A 120.2(11)
C75A C74A C72A 118.1(11)
C11A C74A C72A 112.1(11)
C74A C75A C18A 116.5(11)
C74A C75A C76A 118.5(11)
C18A C75A C76A 117.4(12)
C77A C76A C75A 121.8(12)
C77A C76A C25A 108.2(10)
C75A C76A C25A 121.2(10)
C71A C77A C76A 118.0(11)
C71A C77A C78A 124.4(10)
C76A C77A C78A 108.3(11)
C79A C78A C26A 123.2(10)
C79A C78A C77A 119.3(10)
C26A C78A C77A 108.1(9)
C33A C79A C78A 118.4(10)
C33A C79A C80A 116.5(9)
C78A C79A C80A 118.5(9)
C79A C80A C40A 123.2(8)
C79A C80A C70A 119.5(8)
C40A C80A C70A 107.9(8)
N1P Ni1P N2P 89.95(16)
N1P Ni1P N3P 177.90(18)
N2P Ni1P N3P 89.95(16)
N1P Ni1P N4P 90.09(16)
N2P Ni1P N4P 177.95(18)
N3P Ni1P N4P 89.94(16)
C2P N1P C20P 104.3(4)
C2P N1P Ni1P 127.8(3)
C20P N1P Ni1P 127.9(3)
C9P N2P C6P 104.3(4)
C9P N2P Ni1P 127.8(3)
C6P N2P Ni1P 127.8(3)
C14P N3P C11P 104.1(4)
C14P N3P Ni1P 128.2(3)
C11P N3P Ni1P 127.7(3)
C19P N4P C16P 104.8(4)
C19P N4P Ni1P 127.9(3)
C16P N4P Ni1P 127.2(3)
C19P C1P C2P 125.5(4)
C19P C1P H1P 117.3
C2P C1P H1P 117.3
C1P C2P N1P 124.3(4)
C1P C2P C3P 124.0(5)
N1P C2P C3P 111.6(4)
C4P C3P C2P 106.3(4)
C4P C3P C21P 128.3(5)
C2P C3P C21P 125.4(5)
C3P C4P C20P 106.2(4)
C3P C4P C23P 128.8(5)
C20P C4P C23P 124.9(5)
C6P C5P C20P 124.7(4)
C6P C5P H5P 117.7
C20P C5P H5P 117.7
C5P C6P N2P 124.7(4)
C5P C6P C7P 124.2(4)
N2P C6P C7P 111.0(4)
C8P C7P C6P 107.0(4)
C8P C7P C25P 128.5(4)
C6P C7P C25P 124.4(5)
C7P C8P C9P 105.7(4)
C7P C8P C27P 129.3(4)
C9P C8P C27P 124.9(4)
N2P C9P C10P 125.1(4)
N2P C9P C8P 112.0(4)
C10P C9P C8P 122.9(4)
C11P C10P C9P 124.5(4)
C11P C10P H10P 117.7
C9P C10P H10P 117.7
C10P C11P N3P 124.8(4)
C10P C11P C12P 123.9(4)
N3P C11P C12P 111.3(4)
C13P C12P C11P 106.8(4)
C13P C12P C29P 128.3(4)
C11P C12P C29P 124.9(4)
C12P C13P C14P 105.9(4)
C12P C13P C31P 128.8(5)
C14P C13P C31P 125.1(4)
N3P C14P C15P 124.6(4)
N3P C14P C13P 112.0(4)
C15P C14P C13P 123.4(4)
C16P C15P C14P 124.1(4)
C16P C15P H15P 117.9
C14P C15P H15P 117.9
N4P C16P C15P 125.9(4)
N4P C16P C17P 110.7(4)
C15P C16P C17P 123.4(4)
C18P C17P C16P 106.8(4)
C18P C17P C33P 128.4(4)
C16P C17P C33P 124.8(5)
C17P C18P C19P 106.5(4)
C17P C18P C35P 128.3(5)
C19P C18P C35P 125.2(5)
N4P C19P C1P 124.4(4)
N4P C19P C18P 111.2(4)
C1P C19P C18P 124.4(5)
C5P C20P N1P 124.8(4)
C5P C20P C4P 123.6(4)
N1P C20P C4P 111.6(4)
C3P C21P C22P 111.7(6)
C3P C21P H21A 109.3
C22P C21P H21A 109.3
C3P C21P H21B 109.3
C22P C21P H21B 109.3
H21A C21P H21B 107.9
C21P C22P H22A 109.5
C21P C22P H22B 109.5
H22A C22P H22B 109.5
C21P C22P H22C 109.5
H22A C22P H22C 109.5
H22B C22P H22C 109.5
C4P C23P C24P 112.3(5)
C4P C23P H23A 109.2
C24P C23P H23A 109.2
C4P C23P H23B 109.2
C24P C23P H23B 109.2
H23A C23P H23B 107.9
C23P C24P H24A 109.5
C23P C24P H24B 109.5
H24A C24P H24B 109.5
C23P C24P H24C 109.5
H24A C24P H24C 109.5
H24B C24P H24C 109.5
C7P C25P C26P 112.9(5)
C7P C25P H25A 109.0
C26P C25P H25A 109.0
C7P C25P H25B 109.0
C26P C25P H25B 109.0
H25A C25P H25B 107.8
C25P C26P H26A 109.5
C25P C26P H26B 109.5
H26A C26P H26B 109.5
C25P C26P H26C 109.5
H26A C26P H26C 109.5
H26B C26P H26C 109.5
C8P C27P C28P 113.3(5)
C8P C27P H27A 108.9
C28P C27P H27A 108.9
C8P C27P H27B 108.9
C28P C27P H27B 108.9
H27A C27P H27B 107.7
C27P C28P H28A 109.5
C27P C28P H28B 109.5
H28A C28P H28B 109.5
C27P C28P H28C 109.5
H28A C28P H28C 109.5
H28B C28P H28C 109.5
C12P C29P C30P 112.8(5)
C12P C29P H29A 109.0
C30P C29P H29A 109.0
C12P C29P H29B 109.0
C30P C29P H29B 109.0
H29A C29P H29B 107.8
C29P C30P H30A 109.5
C29P C30P H30B 109.5
H30A C30P H30B 109.5
C29P C30P H30C 109.5
H30A C30P H30C 109.5
H30B C30P H30C 109.5
C13P C31P C32P 112.9(5)
C13P C31P H31A 109.0
C32P C31P H31A 109.0
C13P C31P H31B 109.0
C32P C31P H31B 109.0
H31A C31P H31B 107.8
C31P C32P H32A 109.5
C31P C32P H32B 109.5
H32A C32P H32B 109.5
C31P C32P H32C 109.5
H32A C32P H32C 109.5
H32B C32P H32C 109.5
C17P C33P C34P 113.1(5)
C17P C33P H33A 109.0
C34P C33P H33A 109.0
C17P C33P H33B 109.0
C34P C33P H33B 109.0
H33A C33P H33B 107.8
C33P C34P H34A 109.5
C33P C34P H34B 109.5
H34A C34P H34B 109.5
C33P C34P H34C 109.5
H34A C34P H34C 109.5
H34B C34P H34C 109.5
C36P C35P C18P 113.0(5)
C36P C35P H35A 109.0
C18P C35P H35A 109.0
C36P C35P H35B 109.0
C18P C35P H35B 109.0
H35A C35P H35B 107.8
C35P C36P H36A 109.5
C35P C36P H36B 109.5
H36A C36P H36B 109.5
C35P C36P H36C 109.5
H36A C36P H36C 109.5
H36B C36P H36C 109.5
C6S C1S C2S 119.7(7)
C6S C1S H1S 120.2
C2S C1S H1S 120.2
C3S C2S C1S 122.5(9)
C3S C2S H2S 118.7
C1S C2S H2S 118.7
C2S C3S C4S 118.2(9)
C2S C3S H3S 120.9
C4S C3S H3S 120.9
C5S C4S C3S 119.7(7)
C5S C4S H4S 120.2
C3S C4S H4S 120.2
C4S C5S C6S 120.4(8)
C4S C5S H5S 119.8
C6S C5S H5S 119.8
C1S C6S C5S 119.5(9)
C1S C6S H6S 120.2
C5S C6S H6S 120.2
C8S C7S C12S 120.0
C8S C7S H7S 120.0
C12S C7S H7S 120.0
C7S C8S C9S 120.0
C7S C8S H8S 120.0
C9S C8S H8S 120.0
C10S C9S C8S 120.0
C10S C9S H9S 120.0
C8S C9S H9S 120.0
C9S C10S C11S 120.0
C9S C10S H10S 120.0
C11S C10S H10S 120.0
C10S C11S C12S 120.0
C10S C11S H11S 120.0
C12S C11S H11S 120.0
C11S C12S C7S 120.0
C11S C12S H12S 120.0
C7S C12S H12S 120.0

loop_
_geom_bond_atom_site_label_1
_geom_bond_atom_site_label_2
_geom_bond_distance
Lu1 N1 2.013(5)
Lu1 C23A 2.278(9)
Lu1 C22A 2.371(10)
Lu1 C24A 2.412(10)
Lu1 C28A 2.536(10)
Lu1 C21A 2.574(9)
Lu1 C19A 2.586(9)
Lu1 C55A 2.643(8)
Lu1 C20A 2.667(8)
Lu1 C29A 2.752(8)
Lu1 C25A 2.814(8)
Lu1 C27A 2.925(8)
Ho1 N1 2.063(4)
Ho1 C8A 2.201(7)
Ho1 C7A 2.312(7)
Ho1 C9A 2.333(8)
Ho1 C6A 2.490(10)
Ho1 C13A 2.502(8)
Ho1 C4A 2.535(10)
Ho1 C5A 2.591(12)
Ho1 C66A 2.657(8)
Ho1 C10A 2.769(8)
Ho1 C14A 2.771(7)
Ho1 C12A 2.926(8)
Ho2 N1 2.016(4)
Ho2 C38A 2.241(7)
Ho2 C37A 2.304(7)
Ho2 C39A 2.383(7)
Ho2 C43A 2.510(8)
Ho2 C36A 2.565(8)
Ho2 C34A 2.577(6)
Ho2 C49A 2.640(8)
Ho2 C35A 2.705(7)
Ho2 C44A 2.723(8)
Ho2 C40A 2.783(7)
Ho2 C42A 2.910(9)
Lu2 Ho4 3.282(3)
Lu2 Ho3 3.672(3)
Ho3 Ho4 3.434(2)
Ho5 Ho8 3.552(7)
Ho6 Lu3 3.265(7)
Ho6 Ho7 3.419(6)
Ho7 Lu3 3.846(8)
C1A C45A 1.333(17)
C1A C2A 1.420(14)
C1A C5A 1.533(18)
C2A C3A 1.432(15)
C2A C42A 1.442(12)
C3A C68A 1.392(15)
C3A C4A 1.461(14)
C4A C9A 1.424(16)
C4A C5A 1.424(17)
C5A C6A 1.349(15)
C6A C7A 1.438(16)
C6A C67A 1.490(17)
C7A C8A 1.452(15)
C7A C66A 1.487(15)
C8A C9A 1.449(14)
C8A C13A 1.457(15)
C9A C10A 1.416(15)
C10A C73A 1.407(13)
C10A C11A 1.465(16)
C11A C74A 1.415(15)
C11A C12A 1.427(15)
C12A C17A 1.405(15)
C12A C13A 1.407(14)
C13A C14A 1.449(14)
C14A C15A 1.453(13)
C14A C66A 1.464(15)
C15A C59A 1.388(11)
C15A C16A 1.403(11)
C16A C20A 1.448(13)
C16A C17A 1.468(13)
C17A C18A 1.412(13)
C18A C75A 1.393(14)
C18A C19A 1.551(17)
C19A C24A 1.393(15)
C19A C20A 1.461(13)
C20A C21A 1.437(14)
C21A C58A 1.432(13)
C21A C22A 1.434(13)
C22A C55A 1.463(16)
C22A C23A 1.485(15)
C23A C24A 1.430(17)
C23A C28A 1.551(18)
C24A C25A 1.432(16)
C25A C26A 1.433(15)
C25A C76A 1.446(16)
C26A C78A 1.421(15)
C26A C27A 1.461(16)
C27A C28A 1.389(15)
C27A C32A 1.398(14)
C28A C29A 1.443(17)
C29A C30A 1.451(16)
C29A C55A 1.452(14)
C30A C54A 1.393(17)
C30A C31A 1.428(14)
C31A C32A 1.398(14)
C31A C35A 1.456(15)
C32A C33A 1.491(13)
C33A C79A 1.357(13)
C33A C34A 1.498(13)
C34A C39A 1.434(13)
C34A C35A 1.455(13)
C35A C36A 1.386(14)
C36A C50A 1.423(15)
C36A C37A 1.442(16)
C37A C49A 1.436(14)
C37A C38A 1.513(14)
C38A C43A 1.434(14)
C38A C39A 1.455(12)
C39A C40A 1.422(11)
C40A C80A 1.456(12)
C40A C41A 1.464(12)
C41A C69A 1.426(13)
C41A C42A 1.427(13)
C42A C43A 1.463(13)
C43A C44A 1.478(14)
C44A C45A 1.402(16)
C44A C49A 1.524(18)
C45A C46A 1.460(17)
C46A C67A 1.423(17)
C46A C47A 1.445(18)
C47A C63A 1.410(16)
C47A C48A 1.413(16)
C48A C49A 1.398(16)
C48A C51A 1.414(18)
C50A C51A 1.424(16)
C50A C54A 1.451(17)
C51A C52A 1.424(17)
C52A C62A 1.393(17)
C52A C53A 1.467(18)
C53A C56A 1.398(16)
C53A C54A 1.418(15)
C55A C56A 1.423(16)
C56A C57A 1.462(14)
C57A C58A 1.424(14)
C57A C61A 1.444(16)
C58A C59A 1.456(12)
C59A C60A 1.445(13)
C60A C65A 1.435(15)
C60A C61A 1.447(14)
C61A C62A 1.387(16)
C62A C63A 1.414(18)
C63A C64A 1.462(17)
C64A C67A 1.391(16)
C64A C65A 1.432(15)
C65A C66A 1.401(15)
C68A C73A 1.406(15)
C68A C69A 1.459(13)
C69A C70A 1.431(14)
C70A C71A 1.410(14)
C70A C80A 1.457(13)
C71A C72A 1.356(14)
C71A C77A 1.382(16)
C72A C74A 1.427(16)
C72A C73A 1.465(16)
C74A C75A 1.377(17)
C75A C76A 1.436(15)
C76A C77A 1.406(15)
C77A C78A 1.438(15)
C78A C79A 1.402(14)
C79A C80A 1.421(13)
Ni1P N1P 1.963(4)
Ni1P N2P 1.964(4)
Ni1P N3P 1.968(4)
Ni1P N4P 1.970(4)
N1P C2P 1.378(6)
N1P C20P 1.379(6)
N2P C9P 1.365(6)
N2P C6P 1.382(6)
N3P C14P 1.377(6)
N3P C11P 1.382(6)
N4P C19P 1.369(6)
N4P C16P 1.371(6)
C1P C19P 1.373(7)
C1P C2P 1.376(7)
C1P H1P 0.9500
C2P C3P 1.444(7)
C3P C4P 1.368(7)
C3P C21P 1.496(8)
C4P C20P 1.444(7)
C4P C23P 1.501(7)
C5P C6P 1.372(7)
C5P C20P 1.374(7)
C5P H5P 0.9500
C6P C7P 1.437(6)
C7P C8P 1.359(7)
C7P C25P 1.499(6)
C8P C9P 1.445(6)
C8P C27P 1.489(7)
C9P C10P 1.385(7)
C10P C11P 1.362(6)
C10P H10P 0.9500
C11P C12P 1.446(6)
C12P C13P 1.364(7)
C12P C29P 1.497(7)
C13P C14P 1.445(7)
C13P C31P 1.490(6)
C14P C15P 1.378(7)
C15P C16P 1.376(7)
C15P H15P 0.9500
C16P C17P 1.448(6)
C17P C18P 1.344(8)
C17P C33P 1.509(7)
C18P C19P 1.444(6)
C18P C35P 1.502(7)
C21P C22P 1.532(13)
C21P H21A 0.9900
C21P H21B 0.9900
C22P H22A 0.9800
C22P H22B 0.9800
C22P H22C 0.9800
C23P C24P 1.527(10)
C23P H23A 0.9900
C23P H23B 0.9900
C24P H24A 0.9800
C24P H24B 0.9800
C24P H24C 0.9800
C25P C26P 1.531(10)
C25P H25A 0.9900
C25P H25B 0.9900
C26P H26A 0.9800
C26P H26B 0.9800
C26P H26C 0.9800
C27P C28P 1.518(8)
C27P H27A 0.9900
C27P H27B 0.9900
C28P H28A 0.9800
C28P H28B 0.9800
C28P H28C 0.9800
C29P C30P 1.529(9)
C29P H29A 0.9900
C29P H29B 0.9900
C30P H30A 0.9800
C30P H30B 0.9800
C30P H30C 0.9800
C31P C32P 1.513(9)
C31P H31A 0.9900
C31P H31B 0.9900
C32P H32A 0.9800
C32P H32B 0.9800
C32P H32C 0.9800
C33P C34P 1.528(9)
C33P H33A 0.9900
C33P H33B 0.9900
C34P H34A 0.9800
C34P H34B 0.9800
C34P H34C 0.9800
C35P C36P 1.497(11)
C35P H35A 0.9900
C35P H35B 0.9900
C36P H36A 0.9800
C36P H36B 0.9800
C36P H36C 0.9800
C1S C6S 1.345(11)
C1S C2S 1.389(13)
C1S H1S 0.9500
C2S C3S 1.348(11)
C2S H2S 0.9500
C3S C4S 1.396(14)
C3S H3S 0.9500
C4S C5S 1.386(15)
C4S H4S 0.9500
C5S C6S 1.391(12)
C5S H5S 0.9500
C6S H6S 0.9500
C7S C8S 1.3900
C7S C12S 1.3900
C7S H7S 0.9500
C8S C9S 1.3900
C8S H8S 0.9500
C9S C10S 1.3900
C9S H9S 0.9500
C10S C11S 1.3900
C10S H10S 0.9500
C11S C12S 1.3900
C11S H11S 0.9500
C12S H12S 0.9500

loop_
_geom_torsion_atom_site_label_1
_geom_torsion_atom_site_label_2
_geom_torsion_atom_site_label_3
_geom_torsion_atom_site_label_4
_geom_torsion
C45A C1A C2A C3A -146.3(10)
C5A C1A C2A C3A 0.4(10)
C45A C1A C2A C42A 6.9(14)
C5A C1A C2A C42A 153.6(9)
C1A C2A C3A C68A 146.1(8)
C42A C2A C3A C68A -7.4(13)
C1A C2A C3A C4A -0.9(10)
C42A C2A C3A C4A -154.4(8)
C68A C3A C4A C9A -0.1(12)
C2A C3A C4A C9A 147.6(9)
C68A C3A C4A C5A -146.7(8)
C2A C3A C4A C5A 1.0(10)
C68A C3A C4A Ho1 -67.8(8)
C2A C3A C4A Ho1 79.8(8)
C9A C4A C5A C6A 2.1(13)
C3A C4A C5A C6A 148.6(9)
Ho1 C4A C5A C6A 51.3(8)
C9A C4A C5A C1A -147.3(8)
C3A C4A C5A C1A -0.8(10)
Ho1 C4A C5A C1A -98.1(6)
C9A C4A C5A Ho1 -49.2(7)
C3A C4A C5A Ho1 97.3(6)
C45A C1A C5A C6A -1.5(14)
C2A C1A C5A C6A -149.4(10)
C45A C1A C5A C4A 148.2(9)
C2A C1A C5A C4A 0.3(10)
C45A C1A C5A Ho1 73.5(9)
C2A C1A C5A Ho1 -74.5(7)
C4A C5A C6A C7A 2.4(13)
C1A C5A C6A C7A 147.9(10)
Ho1 C5A C6A C7A 54.2(7)
C4A C5A C6A C67A -144.8(10)
C1A C5A C6A C67A 0.7(14)
Ho1 C5A C6A C67A -93.0(8)
C4A C5A C6A Ho1 -51.8(8)
C1A C5A C6A Ho1 93.7(9)
C5A C6A C7A C8A -5.4(13)
C67A C6A C7A C8A 141.7(8)
Ho1 C6A C7A C8A 55.2(7)
C5A C6A C7A C66A -139.6(9)
C67A C6A C7A C66A 7.4(11)
Ho1 C6A C7A C66A -79.1(7)
C5A C6A C7A Ho1 -60.6(8)
C67A C6A C7A Ho1 86.5(7)
C6A C7A C8A C9A 3.9(12)
C66A C7A C8A C9A 143.6(7)
Ho1 C7A C8A C9A 65.1(6)
C6A C7A C8A C13A -139.0(8)
C66A C7A C8A C13A 0.6(8)
Ho1 C7A C8A C13A -77.8(5)
C6A C7A C8A Ho1 -61.2(8)
C66A C7A C8A Ho1 78.5(5)
C5A C4A C9A C10A 141.8(8)
C3A C4A C9A C10A -0.5(12)
Ho1 C4A C9A C10A 87.8(7)
C5A C4A C9A C8A -3.4(12)
C3A C4A C9A C8A -145.7(8)
Ho1 C4A C9A C8A -57.4(6)
C5A C4A C9A Ho1 53.9(7)
C3A C4A C9A Ho1 -88.4(8)
C7A C8A C9A C10A -144.1(8)
C13A C8A C9A C10A -5.2(11)
Ho1 C8A C9A C10A -79.5(7)
C7A C8A C9A C4A 0.4(11)
C13A C8A C9A C4A 139.3(9)
Ho1 C8A C9A C4A 65.1(7)
C7A C8A C9A Ho1 -64.7(6)
C13A C8A C9A Ho1 74.2(7)
C4A C9A C10A C73A 1.3(12)
C8A C9A C10A C73A 146.6(8)
Ho1 C9A C10A C73A 82.2(8)
C4A C9A C10A C11A -143.2(8)
C8A C9A C10A C11A 2.2(11)
Ho1 C9A C10A C11A -62.2(7)
C4A C9A C10A Ho1 -80.9(7)
C8A C9A C10A Ho1 64.4(6)
C73A C10A C11A C74A 1.0(8)
C9A C10A C11A C74A 150.6(7)
Ho1 C10A C11A C74A 102.4(5)
C73A C10A C11A C12A -146.2(7)
C9A C10A C11A C12A 3.5(11)
Ho1 C10A C11A C12A -44.8(7)
C74A C11A C12A C17A 4.1(11)
C10A C11A C12A C17A 145.8(7)
C74A C11A C12A C13A -147.6(8)
C10A C11A C12A C13A -5.9(10)
C74A C11A C12A Ho1 -99.4(7)
C10A C11A C12A Ho1 42.3(6)
C17A C12A C13A C14A -5.7(11)
C11A C12A C13A C14A 145.0(8)
Ho1 C12A C13A C14A 85.3(6)
C17A C12A C13A C8A -147.8(8)
C11A C12A C13A C8A 2.8(11)
Ho1 C12A C13A C8A -56.9(6)
C17A C12A C13A Ho1 -91.0(7)
C11A C12A C13A Ho1 59.7(7)
C9A C8A C13A C12A 2.8(12)
C7A C8A C13A C12A 145.2(7)
Ho1 C8A C13A C12A 73.1(7)
C9A C8A C13A C14A -142.4(8)
C7A C8A C13A C14A 0.0(8)
Ho1 C8A C13A C14A -72.2(5)
C9A C8A C13A Ho1 -70.2(6)
C7A C8A C13A Ho1 72.2(5)
C12A C13A C14A C15A 1.2(11)
C8A C13A C14A C15A 148.0(7)
Ho1 C13A C14A C15A 91.2(7)
C12A C13A C14A C66A -147.4(7)
C8A C13A C14A C66A -0.6(8)
Ho1 C13A C14A C66A -57.4(5)
C12A C13A C14A Ho1 -90.0(6)
C8A C13A C14A Ho1 56.7(5)
C13A C14A C15A C59A -146.5(7)
C66A C14A C15A C59A -2.8(10)
Ho1 C14A C15A C59A -78.3(6)
C13A C14A C15A C16A 3.7(10)
C66A C14A C15A C16A 147.3(7)
Ho1 C14A C15A C16A 71.9(7)
C59A C15A C16A C20A 2.1(11)
C14A C15A C16A C20A -147.7(7)
C59A C15A C16A C17A 145.7(7)
C14A C15A C16A C17A -4.0(9)
C13A C12A C17A C18A 149.4(7)
C11A C12A C17A C18A -1.5(10)
Ho1 C12A C17A C18A 86.9(7)
C13A C12A C17A C16A 5.4(11)
C11A C12A C17A C16A -145.5(7)
Ho1 C12A C17A C16A -57.1(8)
C15A C16A C17A C12A -0.4(10)
C20A C16A C17A C12A 148.0(7)
C15A C16A C17A C18A -146.8(7)
C20A C16A C17A C18A 1.6(9)
C12A C17A C18A C75A -3.4(11)
C16A C17A C18A C75A 144.2(8)
C12A C17A C18A C19A -149.8(7)
C16A C17A C18A C19A -2.2(9)
C75A C18A C19A C24A 2.0(12)
C17A C18A C19A C24A 150.4(8)
C75A C18A C19A C20A -146.4(7)
C17A C18A C19A C20A 2.0(9)
C75A C18A C19A Lu1 -67.1(8)
C17A C18A C19A Lu1 81.3(6)
C15A C16A C20A C21A -1.3(11)
C17A C16A C20A C21A -148.5(7)
C15A C16A C20A C19A 146.9(7)
C17A C16A C20A C19A -0.2(8)
C15A C16A C20A Lu1 73.3(8)
C17A C16A C20A Lu1 -73.9(6)
C24A C19A C20A C21A -2.9(14)
C18A C19A C20A C21A 145.3(8)
Lu1 C19A C20A C21A 48.8(8)
C24A C19A C20A C16A -149.3(9)
C18A C19A C20A C16A -1.0(8)
Lu1 C19A C20A C16A -97.5(6)
C24A C19A C20A Lu1 -51.7(8)
C18A C19A C20A Lu1 96.5(6)
C16A C20A C21A C58A 1.2(11)
C19A C20A C21A C58A -141.7(9)
Lu1 C20A C21A C58A -92.8(7)
C16A C20A C21A C22A 149.3(8)
C19A C20A C21A C22A 6.5(13)
Lu1 C20A C21A C22A 55.4(7)
C16A C20A C21A Lu1 93.9(7)
C19A C20A C21A Lu1 -48.9(8)
C58A C21A C22A C55A 6.9(13)
C20A C21A C22A C55A -140.4(9)
Lu1 C21A C22A C55A -78.3(8)
C58A C21A C22A C23A 143.7(9)
C20A C21A C22A C23A -3.6(13)
Lu1 C21A C22A C23A 58.5(8)
C58A C21A C22A Lu1 85.3(8)
C20A C21A C22A Lu1 -62.0(7)
C21A C22A C23A C24A -2.9(15)
C55A C22A C23A C24A 136.0(10)
Lu1 C22A C23A C24A 62.4(9)
C21A C22A C23A C28A -141.3(9)
C55A C22A C23A C28A -2.4(10)
Lu1 C22A C23A C28A -76.0(6)
C21A C22A C23A Lu1 -65.3(8)
C55A C22A C23A Lu1 73.6(7)
C20A C19A C24A C23A -3.5(14)
C18A C19A C24A C23A -147.3(9)
Lu1 C19A C24A C23A -59.7(7)
C20A C19A C24A C25A 142.3(10)
C18A C19A C24A C25A -1.6(13)
Lu1 C19A C24A C25A 86.1(8)
C20A C19A C24A Lu1 56.2(9)
C18A C19A C24A Lu1 -87.6(8)
C22A C23A C24A C19A 6.4(15)
C28A C23A C24A C19A 139.7(9)
Lu1 C23A C24A C19A 67.6(8)
C22A C23A C24A C25A -137.7(10)
C28A C23A C24A C25A -4.4(13)
Lu1 C23A C24A C25A -76.5(8)
C22A C23A C24A Lu1 -61.2(9)
C28A C23A C24A Lu1 72.1(8)
C19A C24A C25A C26A -143.1(9)
C23A C24A C25A C26A 0.7(14)
Lu1 C24A C25A C26A -63.0(9)
C19A C24A C25A C76A 1.1(14)
C23A C24A C25A C76A 144.9(10)
Lu1 C24A C25A C76A 81.2(9)
C19A C24A C25A Lu1 -80.1(7)
C23A C24A C25A Lu1 63.7(7)
C24A C25A C26A C78A 149.7(8)
C76A C25A C26A C78A 0.4(8)
Lu1 C25A C26A C78A 99.7(6)
C24A C25A C26A C27A 5.1(13)
C76A C25A C26A C27A -144.2(8)
Lu1 C25A C26A C27A -44.8(9)
C78A C26A C27A C28A -147.6(9)
C25A C26A C27A C28A -6.7(13)
C78A C26A C27A C32A 1.3(11)
C25A C26A C27A C32A 142.2(9)
C78A C26A C27A Lu1 -97.7(7)
C25A C26A C27A Lu1 43.2(8)
C32A C27A C28A C29A -5.8(12)
C26A C27A C28A C29A 143.1(9)
Lu1 C27A C28A C29A 82.4(8)
C32A C27A C28A C23A -146.3(10)
C26A C27A C28A C23A 2.7(14)
Lu1 C27A C28A C23A -58.0(7)
C32A C27A C28A Lu1 -88.3(8)
C26A C27A C28A Lu1 60.7(9)
C24A C23A C28A C27A 2.7(14)
C22A C23A C28A C27A 144.8(10)
Lu1 C23A C28A C27A 73.1(9)
C24A C23A C28A C29A -141.7(8)
C22A C23A C28A C29A 0.4(10)
Lu1 C23A C28A C29A -71.3(7)
C24A C23A C28A Lu1 -70.4(7)
C22A C23A C28A Lu1 71.7(5)
C27A C28A C29A C30A 2.6(13)
C23A C28A C29A C30A 148.1(8)
Lu1 C28A C29A C30A 90.3(8)
C27A C28A C29A C55A -143.7(9)
C23A C28A C29A C55A 1.8(11)
Lu1 C28A C29A C55A -56.0(7)
C27A C28A C29A Lu1 -87.7(8)
C23A C28A C29A Lu1 57.8(6)
C28A C29A C30A C54A -148.0(9)
C55A C29A C30A C54A -4.2(11)
Lu1 C29A C30A C54A -78.5(8)
C28A C29A C30A C31A 2.5(11)
C55A C29A C30A C31A 146.2(8)
Lu1 C29A C30A C31A 72.0(8)
C54A C30A C31A C32A 146.9(8)
C29A C30A C31A C32A -4.1(10)
C54A C30A C31A C35A 2.5(10)
C29A C30A C31A C35A -148.4(7)
C30A C31A C32A C27A 0.8(11)
C35A C31A C32A C27A 148.5(8)
C30A C31A C32A C33A -147.0(7)
C35A C31A C32A C33A 0.7(7)
C28A C27A C32A C31A 4.3(12)
C26A C27A C32A C31A -144.2(8)
Lu1 C27A C32A C31A -58.0(9)
C28A C27A C32A C33A 148.3(8)
C26A C27A C32A C33A -0.3(10)
Lu1 C27A C32A C33A 85.9(7)
C31A C32A C33A C79A 147.4(7)
C27A C32A C33A C79A -2.5(10)
C31A C32A C33A C34A -0.9(7)
C27A C32A C33A C34A -150.8(7)
C79A C33A C34A C39A 1.6(10)
C32A C33A C34A C39A 149.9(7)
C79A C33A C34A C35A -147.5(7)
C32A C33A C34A C35A 0.8(7)
C79A C33A C34A Ho2 -66.3(7)
C32A C33A C34A Ho2 82.0(5)
C39A C34A C35A C36A -2.8(11)
C33A C34A C35A C36A 146.0(7)
Ho2 C34A C35A C36A 48.2(7)
C39A C34A C35A C31A -149.2(7)
C33A C34A C35A C31A -0.4(7)
Ho2 C34A C35A C31A -98.3(5)
C39A C34A C35A Ho2 -51.0(6)
C33A C34A C35A Ho2 97.8(4)
C32A C31A C35A C36A -146.5(7)
C30A C31A C35A C36A 0.4(11)
C32A C31A C35A C34A -0.2(8)
C30A C31A C35A C34A 146.7(7)
C32A C31A C35A Ho2 -72.6(6)
C30A C31A C35A Ho2 74.3(7)
C34A C35A C36A C50A -144.8(8)
C31A C35A C36A C50A -2.4(11)
Ho2 C35A C36A C50A -96.6(7)
C34A C35A C36A C37A 4.1(11)
C31A C35A C36A C37A 146.5(8)
Ho2 C35A C36A C37A 52.2(6)
C34A C35A C36A Ho2 -48.1(7)
C31A C35A C36A Ho2 94.3(6)
C35A C36A C37A C49A -143.4(8)
C50A C36A C37A C49A 6.0(10)
Ho2 C36A C37A C49A -82.4(6)
C35A C36A C37A C38A -2.2(11)
C50A C36A C37A C38A 147.2(7)
Ho2 C36A C37A C38A 58.8(6)
C35A C36A C37A Ho2 -61.0(7)
C50A C36A C37A Ho2 88.5(6)
C49A C37A C38A C43A 1.1(9)
C36A C37A C38A C43A -142.5(8)
Ho2 C37A C38A C43A -76.6(5)
C49A C37A C38A C39A 142.4(7)
C36A C37A C38A C39A -1.2(11)
Ho2 C37A C38A C39A 64.8(6)
C49A C37A C38A Ho2 77.6(6)
C36A C37A C38A Ho2 -66.0(7)
C35A C34A C39A C40A 142.9(7)
C33A C34A C39A C40A -0.5(9)
Ho2 C34A C39A C40A 86.3(5)
C35A C34A C39A C38A -0.7(10)
C33A C34A C39A C38A -144.1(7)
Ho2 C34A C39A C38A -57.3(5)
C35A C34A C39A Ho2 56.6(6)
C33A C34A C39A Ho2 -86.8(6)
C43A C38A C39A C40A -3.8(12)
C37A C38A C39A C40A -139.7(8)
Ho2 C38A C39A C40A -77.2(7)
C43A C38A C39A C34A 138.4(8)
C37A C38A C39A C34A 2.5(10)
Ho2 C38A C39A C34A 65.0(6)
C43A C38A C39A Ho2 73.4(7)
C37A C38A C39A Ho2 -62.5(6)
C34A C39A C40A C80A 0.8(9)
C38A C39A C40A C80A 144.2(7)
Ho2 C39A C40A C80A 80.9(6)
C34A C39A C40A C41A -141.5(8)
C38A C39A C40A C41A 2.0(11)
Ho2 C39A C40A C41A -61.4(8)
C34A C39A C40A Ho2 -80.1(6)
C38A C39A C40A Ho2 63.4(6)
C39A C40A C41A C69A 148.2(7)
C80A C40A C41A C69A 1.1(8)
Ho2 C40A C41A C69A 99.3(5)
C39A C40A C41A C42A 1.0(12)
C80A C40A C41A C42A -146.2(7)
Ho2 C40A C41A C42A -47.9(7)
C69A C41A C42A C2A -0.7(12)
C40A C41A C42A C2A 141.7(8)
C69A C41A C42A C43A -144.6(8)
C40A C41A C42A C43A -2.2(12)
C69A C41A C42A Ho2 -96.7(7)
C40A C41A C42A Ho2 45.7(7)
C1A C2A C42A C41A -146.2(9)
C3A C2A C42A C41A 4.8(12)
C1A C2A C42A C43A -0.5(12)
C3A C2A C42A C43A 150.6(8)
C1A C2A C42A Ho2 -61.1(9)
C3A C2A C42A Ho2 89.9(8)
C39A C38A C43A C42A 2.7(12)
C37A C38A C43A C42A 142.2(7)
Ho2 C38A C43A C42A 72.9(7)
C39A C38A C43A C44A -140.2(8)
C37A C38A C43A C44A -0.6(8)
Ho2 C38A C43A C44A -70.0(5)
C39A C38A C43A Ho2 -70.2(7)
C37A C38A C43A Ho2 69.4(5)
C41A C42A C43A C38A 0.4(12)
C2A C42A C43A C38A -144.3(8)
Ho2 C42A C43A C38A -57.9(6)
C41A C42A C43A C44A 138.8(9)
C2A C42A C43A C44A -5.8(12)
Ho2 C42A C43A C44A 80.6(7)
C41A C42A C43A Ho2 58.3(8)
C2A C42A C43A Ho2 -86.4(7)
C38A C43A C44A C45A 149.6(9)
C42A C43A C44A C45A 6.8(13)
Ho2 C43A C44A C45A 92.2(8)
C38A C43A C44A C49A 0.0(9)
C42A C43A C44A C49A -142.8(8)
Ho2 C43A C44A C49A -57.3(6)
C38A C43A C44A Ho2 57.3(5)
C42A C43A C44A Ho2 -85.4(7)
C2A C1A C45A C44A -6.1(15)
C5A C1A C45A C44A -147.3(9)
C2A C1A C45A C46A 142.4(10)
C5A C1A C45A C46A 1.3(13)
C43A C44A C45A C1A -0.7(14)
C49A C44A C45A C1A 144.7(10)
Ho2 C44A C45A C1A 69.1(11)
C43A C44A C45A C46A -150.2(9)
C49A C44A C45A C46A -4.8(13)
Ho2 C44A C45A C46A -80.3(9)
C1A C45A C46A C67A -0.4(14)
C44A C45A C46A C67A 148.8(10)
C1A C45A C46A C47A -144.4(10)
C44A C45A C46A C47A 4.8(13)
C67A C46A C47A C63A 0.7(9)
C45A C46A C47A C63A 147.8(9)
C67A C46A C47A C48A -147.4(8)
C45A C46A C47A C48A -0.2(14)
C63A C47A C48A C49A -146.5(10)
C46A C47A C48A C49A -4.6(13)
C63A C47A C48A C51A 3.7(12)
C46A C47A C48A C51A 145.6(10)
C47A C48A C49A C37A 145.8(10)
C51A C48A C49A C37A -5.4(12)
C47A C48A C49A C44A 4.5(12)
C51A C48A C49A C44A -146.7(9)
C47A C48A C49A Ho2 84.8(9)
C51A C48A C49A Ho2 -66.4(8)
C36A C37A C49A C48A -0.4(12)
C38A C37A C49A C48A -146.2(9)
Ho2 C37A C49A C48A -80.7(8)
C36A C37A C49A C44A 144.7(8)
C38A C37A C49A C44A -1.0(9)
Ho2 C37A C49A C44A 64.4(6)
C36A C37A C49A Ho2 80.3(6)
C38A C37A C49A Ho2 -65.4(5)
C45A C44A C49A C48A 0.3(13)
C43A C44A C49A C48A 149.4(8)
Ho2 C44A C49A C48A 94.9(8)
C45A C44A C49A C37A -148.4(8)
C43A C44A C49A C37A 0.7(9)
Ho2 C44A C49A C37A -53.9(5)
C45A C44A C49A Ho2 -94.5(8)
C43A C44A C49A Ho2 54.5(5)
C35A C36A C50A C51A 143.4(9)
C37A C36A C50A C51A -6.1(11)
Ho2 C36A C50A C51A 58.9(9)
C35A C36A C50A C54A 1.5(11)
C37A C36A C50A C54A -148.0(8)
Ho2 C36A C50A C54A -83.1(8)
C49A C48A C51A C52A 149.9(8)
C47A C48A C51A C52A -2.2(11)
C49A C48A C51A C50A 5.5(12)
C47A C48A C51A C50A -146.6(8)
C36A C50A C51A C48A 0.1(13)
C54A C50A C51A C48A 146.8(8)
C36A C50A C51A C52A -145.8(8)
C54A C50A C51A C52A 0.9(9)
C48A C51A C52A C62A -2.6(12)
C50A C51A C52A C62A 144.6(9)
C48A C51A C52A C53A -148.3(8)
C50A C51A C52A C53A -1.1(9)
C62A C52A C53A C56A 2.4(13)
C51A C52A C53A C56A 148.8(8)
C62A C52A C53A C54A -145.5(9)
C51A C52A C53A C54A 0.9(8)
C31A C30A C54A C53A -144.6(9)
C29A C30A C54A C53A 5.5(13)
C31A C30A C54A C50A -3.4(11)
C29A C30A C54A C50A 146.7(8)
C56A C53A C54A C30A -2.3(14)
C52A C53A C54A C30A 145.4(9)
C56A C53A C54A C50A -148.1(9)
C52A C53A C54A C50A -0.3(8)
C36A C50A C54A C30A 1.5(11)
C51A C50A C54A C30A -146.3(8)
C36A C50A C54A C53A 147.4(8)
C51A C50A C54A C53A -0.3(8)
C28A C29A C55A C56A 147.7(8)
C30A C29A C55A C56A 0.0(12)
Lu1 C29A C55A C56A 94.1(7)
C28A C29A C55A C22A -3.2(10)
C30A C29A C55A C22A -150.9(8)
Lu1 C29A C55A C22A -56.9(6)
C28A C29A C55A Lu1 53.6(7)
C30A C29A C55A Lu1 -94.1(7)
C21A C22A C55A C56A -5.3(14)
C23A C22A C55A C56A -145.6(9)
Lu1 C22A C55A C56A -82.1(9)
C21A C22A C55A C29A 143.9(8)
C23A C22A C55A C29A 3.5(10)
Lu1 C22A C55A C29A 67.0(6)
C21A C22A C55A Lu1 76.8(7)
C23A C22A C55A Lu1 -63.5(6)
C54A C53A C56A C55A -2.0(13)
C52A C53A C56A C55A -146.8(9)
C54A C53A C56A C57A 146.6(9)
C52A C53A C56A C57A 1.9(11)
C29A C55A C56A C53A 3.1(12)
C22A C55A C56A C53A 148.6(10)
Lu1 C55A C56A C53A 85.2(8)
C29A C55A C56A C57A -145.2(8)
C22A C55A C56A C57A 0.3(13)
Lu1 C55A C56A C57A -63.2(8)
C53A C56A C57A C58A -146.6(8)
C55A C56A C57A C58A 3.0(11)
C53A C56A C57A C61A -3.9(10)
C55A C56A C57A C61A 145.7(8)
C61A C57A C58A C21A -148.7(8)
C56A C57A C58A C21A -1.2(12)
C61A C57A C58A C59A 0.0(8)
C56A C57A C58A C59A 147.5(7)
C22A C21A C58A C57A -4.0(13)
C20A C21A C58A C57A 142.5(8)
Lu1 C21A C58A C57A 62.3(9)
C22A C21A C58A C59A -148.3(8)
C20A C21A C58A C59A -1.8(12)
Lu1 C21A C58A C59A -82.0(8)
C16A C15A C59A C60A -146.0(7)
C14A C15A C59A C60A 3.9(9)
C16A C15A C59A C58A -2.6(10)
C14A C15A C59A C58A 147.3(7)
C57A C58A C59A C15A -146.8(7)
C21A C58A C59A C15A 2.6(11)
C57A C58A C59A C60A 0.3(7)
C21A C58A C59A C60A 149.7(7)
C15A C59A C60A C65A -0.2(10)
C58A C59A C60A C65A -147.2(7)
C15A C59A C60A C61A 146.6(6)
C58A C59A C60A C61A -0.4(7)
C58A C57A C61A C62A 147.4(8)
C56A C57A C61A C62A 1.6(11)
C58A C57A C61A C60A -0.2(8)
C56A C57A C61A C60A -146.0(7)
C65A C60A C61A C62A 1.0(11)
C59A C60A C61A C62A -145.8(8)
C65A C60A C61A C57A 147.2(7)
C59A C60A C61A C57A 0.4(8)
C57A C61A C62A C52A 2.8(12)
C60A C61A C62A C52A 145.7(9)
C57A C61A C62A C63A -148.6(8)
C60A C61A C62A C63A -5.7(11)
C51A C52A C62A C61A -144.3(10)
C53A C52A C62A C61A -4.9(13)
C51A C52A C62A C63A 6.0(12)
C53A C52A C62A C63A 145.4(9)
C48A C47A C63A C62A -0.4(12)
C46A C47A C63A C62A -146.7(8)
C48A C47A C63A C64A 145.9(9)
C46A C47A C63A C64A -0.3(9)
C61A C62A C63A C47A 147.1(8)
C52A C62A C63A C47A -4.3(11)
C61A C62A C63A C64A 6.4(12)
C52A C62A C63A C64A -145.0(8)
C47A C63A C64A C67A -0.1(9)
C62A C63A C64A C67A 143.3(9)
C47A C63A C64A C65A -145.8(8)
C62A C63A C64A C65A -2.3(12)
C67A C64A C65A C66A 6.4(13)
C63A C64A C65A C66A 147.2(9)
C67A C64A C65A C60A -143.4(9)
C63A C64A C65A C60A -2.6(10)
C59A C60A C65A C66A -4.9(11)
C61A C60A C65A C66A -146.5(8)
C59A C60A C65A C64A 144.9(7)
C61A C60A C65A C64A 3.3(10)
C64A C65A C66A C14A -143.1(8)
C60A C65A C66A C14A 5.8(11)
C64A C65A C66A C7A -2.1(12)
C60A C65A C66A C7A 146.9(8)
C64A C65A C66A Ho1 -61.8(8)
C60A C65A C66A Ho1 87.1(8)
C13A C14A C66A C65A 146.3(8)
C15A C14A C66A C65A -2.2(11)
Ho1 C14A C66A C65A 92.7(7)
C13A C14A C66A C7A 1.0(8)
C15A C14A C66A C7A -147.5(7)
Ho1 C14A C66A C7A -52.6(5)
C13A C14A C66A Ho1 53.6(5)
C15A C14A C66A Ho1 -94.9(6)
C6A C7A C66A C65A -5.0(12)
C8A C7A C66A C65A -145.2(8)
Ho1 C7A C66A C65A -80.4(8)
C6A C7A C66A C14A 139.2(8)
C8A C7A C66A C14A -1.0(8)
Ho1 C7A C66A C14A 63.8(6)
C6A C7A C66A Ho1 75.4(7)
C8A C7A C66A Ho1 -64.8(5)
C65A C64A C67A C46A 145.2(9)
C63A C64A C67A C46A 0.5(9)
C65A C64A C67A C6A -3.7(13)
C63A C64A C67A C6A -148.4(8)
C47A C46A C67A C64A -0.7(9)
C45A C46A C67A C64A -148.9(9)
C47A C46A C67A C6A 147.8(9)
C45A C46A C67A C6A -0.4(14)
C5A C6A C67A C64A 144.7(10)
C7A C6A C67A C64A -3.4(12)
Ho1 C6A C67A C64A 63.5(8)
C5A C6A C67A C46A 0.2(14)
C7A C6A C67A C46A -147.8(9)
Ho1 C6A C67A C46A -81.0(10)
C2A C3A C68A C73A -142.6(9)
C4A C3A C68A C73A 0.0(11)
C2A C3A C68A C69A 5.2(12)
C4A C3A C68A C69A 147.8(8)
C42A C41A C69A C70A 145.2(8)
C40A C41A C69A C70A -0.7(8)
C42A C41A C69A C68A -1.3(12)
C40A C41A C69A C68A -147.3(7)
C3A C68A C69A C41A -0.8(11)
C73A C68A C69A C41A 147.5(8)
C3A C68A C69A C70A -143.2(8)
C73A C68A C69A C70A 5.2(10)
C41A C69A C70A C71A -147.9(7)
C68A C69A C70A C71A -2.0(11)
C41A C69A C70A C80A 0.1(8)
C68A C69A C70A C80A 146.0(7)
C69A C70A C71A C72A -3.0(11)
C80A C70A C71A C72A -146.5(8)
C69A C70A C71A C77A 148.3(8)
C80A C70A C71A C77A 4.8(10)
C77A C71A C72A C74A -2.9(11)
C70A C71A C72A C74A 147.0(8)
C77A C71A C72A C73A -144.9(9)
C70A C71A C72A C73A 4.9(12)
C3A C68A C73A C10A 0.7(11)
C69A C68A C73A C10A -147.4(8)
C3A C68A C73A C72A 144.6(8)
C69A C68A C73A C72A -3.4(10)
C9A C10A C73A C68A -1.4(12)
C11A C10A C73A C68A 147.4(8)
Ho1 C10A C73A C68A 57.0(9)
C9A C10A C73A C72A -147.9(8)
C11A C10A C73A C72A 1.0(8)
Ho1 C10A C73A C72A -89.4(7)
C71A C72A C73A C68A -1.7(12)
C74A C72A C73A C68A -149.5(7)
C71A C72A C73A C10A 145.4(8)
C74A C72A C73A C10A -2.5(8)
C12A C11A C74A C75A -1.9(12)
C10A C11A C74A C75A -148.2(8)
C12A C11A C74A C72A 143.7(8)
C10A C11A C74A C72A -2.6(9)
C71A C72A C74A C75A 0.8(11)
C73A C72A C74A C75A 149.5(7)
C71A C72A C74A C11A -145.6(8)
C73A C72A C74A C11A 3.1(8)
C11A C74A C75A C18A -2.9(11)
C72A C74A C75A C18A -146.4(8)
C11A C74A C75A C76A 146.0(8)
C72A C74A C75A C76A 2.4(11)
C17A C18A C75A C74A 5.6(12)
C19A C18A C75A C74A 147.5(8)
C17A C18A C75A C76A -143.5(9)
C19A C18A C75A C76A -1.7(11)
C74A C75A C76A C77A -3.7(11)
C18A C75A C76A C77A 144.9(9)
C74A C75A C76A C25A -147.3(9)
C18A C75A C76A C25A 1.2(12)
C24A C25A C76A C77A -149.0(9)
C26A C25A C76A C77A -0.9(8)
Lu1 C25A C76A C77A -89.6(6)
C24A C25A C76A C75A -0.9(13)
C26A C25A C76A C75A 147.1(8)
Lu1 C25A C76A C75A 58.4(9)
C72A C71A C77A C76A 1.7(11)
C70A C71A C77A C76A -148.5(7)
C72A C71A C77A C78A 144.4(8)
C70A C71A C77A C78A -5.8(11)
C75A C76A C77A C71A 1.6(11)
C25A C76A C77A C71A 149.4(7)
C75A C76A C77A C78A -146.6(8)
C25A C76A C77A C78A 1.2(8)
C25A C26A C78A C79A -145.8(8)
C27A C26A C78A C79A 0.4(11)
C25A C26A C78A C77A 0.3(8)
C27A C26A C78A C77A 146.5(7)
C71A C77A C78A C79A 1.0(12)
C76A C77A C78A C79A 146.7(7)
C71A C77A C78A C26A -146.7(8)
C76A C77A C78A C26A -0.9(8)
C32A C33A C79A C78A 4.1(10)
C34A C33A C79A C78A 148.4(7)
C32A C33A C79A C80A -147.0(7)
C34A C33A C79A C80A -2.7(10)
C26A C78A C79A C33A -3.1(11)
C77A C78A C79A C33A -145.7(8)
C26A C78A C79A C80A 147.4(8)
C77A C78A C79A C80A 4.8(10)
C33A C79A C80A C40A 3.0(10)
C78A C79A C80A C40A -148.0(7)
C33A C79A C80A C70A 145.4(7)
C78A C79A C80A C70A -5.6(10)
C39A C40A C80A C79A -2.1(10)
C41A C40A C80A C79A 145.0(7)
Ho2 C40A C80A C79A 56.7(7)
C39A C40A C80A C70A -148.2(7)
C41A C40A C80A C70A -1.0(8)
Ho2 C40A C80A C70A -89.3(5)
C71A C70A C80A C79A 0.7(10)
C69A C70A C80A C79A -146.9(7)
C71A C70A C80A C40A 148.3(7)
C69A C70A C80A C40A 0.6(8)
C19P C1P C2P N1P 1.5(9)
C19P C1P C2P C3P -176.3(6)
C20P N1P C2P C1P -179.7(5)
Ni1P N1P C2P C1P -0.9(8)
C20P N1P C2P C3P -1.6(6)
Ni1P N1P C2P C3P 177.2(4)
C1P C2P C3P C4P 179.7(6)
N1P C2P C3P C4P 1.6(7)
C1P C2P C3P C21P 1.6(10)
N1P C2P C3P C21P -176.5(6)
C2P C3P C4P C20P -0.8(7)
C21P C3P C4P C20P 177.2(7)
C2P C3P C4P C23P -178.5(6)
C21P C3P C4P C23P -0.5(11)
C20P C5P C6P N2P 3.9(9)
C20P C5P C6P C7P -176.4(5)
C9P N2P C6P C5P 179.8(5)
Ni1P N2P C6P C5P -2.6(7)
C9P N2P C6P C7P 0.1(6)
Ni1P N2P C6P C7P 177.7(3)
C5P C6P C7P C8P -179.8(5)
N2P C6P C7P C8P -0.1(6)
C5P C6P C7P C25P 2.1(8)
N2P C6P C7P C25P -178.2(5)
C6P C7P C8P C9P 0.1(6)
C25P C7P C8P C9P 178.0(5)
C6P C7P C8P C27P -176.9(6)
C25P C7P C8P C27P 1.0(10)
C6P N2P C9P C10P 179.1(5)
Ni1P N2P C9P C10P 1.5(8)
C6P N2P C9P C8P -0.1(6)
Ni1P N2P C9P C8P -177.7(3)
C7P C8P C9P N2P 0.0(6)
C27P C8P C9P N2P 177.2(5)
C7P C8P C9P C10P -179.2(5)
C27P C8P C9P C10P -2.0(9)
N2P C9P C10P C11P -3.2(9)
C8P C9P C10P C11P 175.8(5)
C9P C10P C11P N3P 4.3(9)
C9P C10P C11P C12P -175.6(5)
C14P N3P C11P C10P 179.9(5)
Ni1P N3P C11P C10P -3.6(8)
C14P N3P C11P C12P -0.2(6)
Ni1P N3P C11P C12P 176.3(4)
C10P C11P C12P C13P -179.5(5)
N3P C11P C12P C13P 0.6(6)
C10P C11P C12P C29P 3.4(9)
N3P C11P C12P C29P -176.5(5)
C11P C12P C13P C14P -0.7(6)
C29P C12P C13P C14P 176.2(6)
C11P C12P C13P C31P -175.4(5)
C29P C12P C13P C31P 1.6(10)
C11P N3P C14P C15P 179.3(5)
Ni1P N3P C14P C15P 2.8(8)
C11P N3P C14P C13P -0.3(6)
Ni1P N3P C14P C13P -176.7(4)
C12P C13P C14P N3P 0.7(6)
C31P C13P C14P N3P 175.5(5)
C12P C13P C14P C15P -178.9(5)
C31P C13P C14P C15P -4.0(8)
N3P C14P C15P C16P -2.6(8)
C13P C14P C15P C16P 176.9(5)
C19P N4P C16P C15P -177.0(5)
Ni1P N4P C16P C15P 2.4(8)
C19P N4P C16P C17P 0.5(6)
Ni1P N4P C16P C17P 179.8(3)
C14P C15P C16P N4P -0.1(8)
C14P C15P C16P C17P -177.3(5)
N4P C16P C17P C18P -0.8(6)
C15P C16P C17P C18P 176.8(5)
N4P C16P C17P C33P 179.7(5)
C15P C16P C17P C33P -2.7(8)
C16P C17P C18P C19P 0.7(6)
C33P C17P C18P C19P -179.8(5)
C16P C17P C18P C35P -177.1(6)
C33P C17P C18P C35P 2.4(10)
C16P N4P C19P C1P -179.6(5)
Ni1P N4P C19P C1P 1.1(8)
C16P N4P C19P C18P -0.1(6)
Ni1P N4P C19P C18P -179.4(4)
C2P C1P C19P N4P -1.6(9)
C2P C1P C19P C18P 178.9(5)
C17P C18P C19P N4P -0.4(6)
C35P C18P C19P N4P 177.5(5)
C17P C18P C19P C1P 179.1(5)
C35P C18P C19P C1P -3.0(9)
C6P C5P C20P N1P -2.6(9)
C6P C5P C20P C4P 174.8(5)
C2P N1P C20P C5P 178.8(5)
Ni1P N1P C20P C5P 0.0(8)
C2P N1P C20P C4P 1.1(6)
Ni1P N1P C20P C4P -177.7(4)
C3P C4P C20P C5P -177.9(5)
C23P C4P C20P C5P -0.1(9)
C3P C4P C20P N1P -0.2(7)
C23P C4P C20P N1P 177.6(5)
C4P C3P C21P C22P -94.3(8)
C2P C3P C21P C22P 83.3(9)
C3P C4P C23P C24P 100.2(8)
C20P C4P C23P C24P -77.2(8)
C8P C7P C25P C26P -100.0(7)
C6P C7P C25P C26P 77.6(7)
C7P C8P C27P C28P 104.5(7)
C9P C8P C27P C28P -71.9(7)
C13P C12P C29P C30P -97.8(7)
C11P C12P C29P C30P 78.7(7)
C12P C13P C31P C32P 92.5(8)
C14P C13P C31P C32P -81.2(7)
C18P C17P C33P C34P -91.5(7)
C16P C17P C33P C34P 87.9(7)
C17P C18P C35P C36P 91.8(8)
C19P C18P C35P C36P -85.7(7)
C6S C1S C2S C3S -0.3(12)
C1S C2S C3S C4S 1.0(13)
C2S C3S C4S C5S -0.7(13)
C3S C4S C5S C6S -0.1(13)
C2S C1S C6S C5S -0.5(11)
C4S C5S C6S C1S 0.7(12)
C12S C7S C8S C9S 0.0
C7S C8S C9S C10S 0.0
C8S C9S C10S C11S 0.0
C9S C10S C11S C12S 0.0
C10S C11S C12S C7S 0.0
C8S C7S C12S C11S 0.0
